data_4125392
loop_
_publ_author_name
'Yang, Huayan'
'Yan, Juanzhu'
'Wang, Yu'
'Su, Haifeng'
'Gell, Lars'
'Zhao, Xiaojing'
'Xu, Chaofa'
'Teo, Boon K.'
'H\"akkinen, Hannu'
'Zheng, Nanfeng'

_publ_section_title
;
 Embryonic Growth of Face-Center-Cubic Silver Nanoclusters Shaped in
 Nearly Perfect Half-Cubes and Cubes.
;
_journal_issue 1
_journal_name_full 'Journal of the American Chemical Society'
_journal_page_first 31
_journal_page_last 34
_journal_paper_doi 10.1021/jacs.6b10053
_journal_volume 139
_journal_year 2017
_chemical_formula_moiety '0.5(Ag63 C312 F72 P8 S36), 0.5(Ag63 C318 F72 P8 S36), 1(Br)'
_chemical_formula_sum 'C315 Ag63 Br F72 P8 S36'
_chemical_formula_weight 13428.79
_space_group_crystal_system trigonal
_space_group_IT_number 148
_space_group_name_Hall '-R 3'
_space_group_name_H-M_alt 'R -3'
_symmetry_space_group_name_Hall '-R 3'
_symmetry_space_group_name_H-M 'R -3 :H'
_atom_sites_solution_primary iterative
_audit_creation_date 2016-09-23
_audit_creation_method
;
Olex2 1.2
(compiled 2016.02.19 svn.r3266 for OlexSys, GUI svn.r5155)
;
_cell_angle_alpha 90
_cell_angle_beta 90
_cell_angle_gamma 120
_cell_formula_units_Z 6
_cell_length_a 25.2879(4)
_cell_length_b 25.2879(4)
_cell_length_c 114.758(2)
_cell_measurement_reflns_used 20509
_cell_measurement_temperature 100.01(10)
_cell_measurement_theta_max 61.0150
_cell_measurement_theta_min 4.0650
_cell_volume 63553.5(18)
_computing_cell_refinement
;
CrysAlisPro, Agilent Technologies,
Version 1.171.36.28 (release 01-02-2013 CrysAlis171 .NET)
(compiled Feb  1 2013,16:14:44)
;
_computing_data_collection
;
CrysAlisPro, Agilent Technologies,
Version 1.171.36.28 (release 01-02-2013 CrysAlis171 .NET)
(compiled Feb  1 2013,16:14:44)
;
_computing_data_reduction
;
CrysAlisPro, Agilent Technologies,
Version 1.171.36.28 (release 01-02-2013 CrysAlis171 .NET)
(compiled Feb  1 2013,16:14:44)
;
_computing_molecular_graphics 'Olex2 (Dolomanov et al., 2009)'
_computing_publication_material 'Olex2 (Dolomanov et al., 2009)'
_computing_structure_refinement 'ShelXL (Sheldrick, 2015)'
_computing_structure_solution
;
Superflip (Palatinus & Chapuis, 2007;Palatinus & van der Lee, 2008;
Palatinus et al., 2012)
;
_diffrn_ambient_temperature 100.01(10)
_diffrn_detector_area_resol_mean 10.3415
_diffrn_measured_fraction_theta_full 0.999
_diffrn_measured_fraction_theta_max 0.999
_diffrn_measurement_details
;
#__ type_ start__ end____ width___ exp.time_
  1 omega  -91.00   -1.40   0.7000   15.0000
omega____ theta____ kappa____ phi______ frames
    -      -40.9924  125.0000  150.0000 128

#__ type_ start__ end____ width___ exp.time_
  2 omega  -95.00  -67.70   0.7000   15.0000
omega____ theta____ kappa____ phi______ frames
    -      -40.9924  125.0000 -150.0000 39

#__ type_ start__ end____ width___ exp.time_
  3 omega  -47.00  -19.00   0.7000   15.0000
omega____ theta____ kappa____ phi______ frames
    -      -40.9924  125.0000 -150.0000 40

#__ type_ start__ end____ width___ exp.time_
  4 omega -113.00  -16.40   0.7000   15.0000
omega____ theta____ kappa____ phi______ frames
    -      -40.9924  -38.0000  -60.0000 138

#__ type_ start__ end____ width___ exp.time_
  5 omega -118.00   -7.40   0.7000   15.0000
omega____ theta____ kappa____ phi______ frames
    -      -40.9924  -77.0000   90.0000 158

#__ type_ start__ end____ width___ exp.time_
  6 omega  -48.00   -0.40   0.7000   30.0000
omega____ theta____ kappa____ phi______ frames
    -      -61.5000   45.0000   90.0000 68

#__ type_ start__ end____ width___ exp.time_
  7 omega   36.00  105.30   0.7000   30.0000
omega____ theta____ kappa____ phi______ frames
    -      108.1940  -94.0000   60.0000 99

#__ type_ start__ end____ width___ exp.time_
  8 omega   30.00   70.60   0.7000   30.0000
omega____ theta____ kappa____ phi______ frames
    -      108.1940  -30.0000   30.0000 58

#__ type_ start__ end____ width___ exp.time_
  9 omega   79.00  177.00   0.7000   30.0000
omega____ theta____ kappa____ phi______ frames
    -      108.1940   30.0000  -30.0000 140

#__ type_ start__ end____ width___ exp.time_
 10 omega   36.00   84.30   0.7000   30.0000
omega____ theta____ kappa____ phi______ frames
    -      108.1940  -30.0000   60.0000 69

#__ type_ start__ end____ width___ exp.time_
 11 omega   48.00  135.50   0.7000   30.0000
omega____ theta____ kappa____ phi______ frames
    -      108.1940  -61.0000 -120.0000 125

#__ type_ start__ end____ width___ exp.time_
 12 omega   78.00  150.10   0.7000   30.0000
omega____ theta____ kappa____ phi______ frames
    -      108.1940   30.0000   60.0000 103
;
_diffrn_measurement_device_type 'SuperNova, Dual, Cu at zero, Atlas'
_diffrn_measurement_method '\w scans'
_diffrn_orient_matrix_UB_11 0.0077987000
_diffrn_orient_matrix_UB_12 -0.0492855000
_diffrn_orient_matrix_UB_13 -0.0063753000
_diffrn_orient_matrix_UB_21 -0.0303735000
_diffrn_orient_matrix_UB_22 0.0084811000
_diffrn_orient_matrix_UB_23 -0.0109313000
_diffrn_orient_matrix_UB_31 0.0629616000
_diffrn_orient_matrix_UB_32 0.0494715000
_diffrn_orient_matrix_UB_33 -0.0044784000
_diffrn_radiation_monochromator mirror
_diffrn_radiation_type CuK\a
_diffrn_radiation_wavelength 1.54184
_diffrn_reflns_av_R_equivalents 0.0617
_diffrn_reflns_av_unetI/netI 0.0449
_diffrn_reflns_Laue_measured_fraction_full 0.999
_diffrn_reflns_Laue_measured_fraction_max 0.999
_diffrn_reflns_limit_h_max 28
_diffrn_reflns_limit_h_min -28
_diffrn_reflns_limit_k_max 28
_diffrn_reflns_limit_k_min -23
_diffrn_reflns_limit_l_max 130
_diffrn_reflns_limit_l_min -130
_diffrn_reflns_number 87736
_diffrn_reflns_point_group_measured_fraction_full 0.999
_diffrn_reflns_point_group_measured_fraction_max 0.999
_diffrn_reflns_theta_full 61.150
_diffrn_reflns_theta_max 61.150
_diffrn_reflns_theta_min 3.368
_diffrn_source 'SuperNova (Cu) X-ray Source'
_exptl_absorpt_coefficient_mu 25.420
_exptl_absorpt_correction_T_max 1.00000
_exptl_absorpt_correction_T_min 0.36499
_exptl_absorpt_correction_type multi-scan
_exptl_absorpt_process_details
;
CrysAlisPro, Agilent Technologies,
Version 1.171.36.28 (release 01-02-2013 CrysAlis171 .NET)
(compiled Feb  1 2013,16:14:44)
Empirical absorption correction using spherical harmonics,
 implemented in SCALE3 ABSPACK scaling algorithm.
;
_exptl_crystal_colour black
_exptl_crystal_density_diffrn 2.105
_exptl_crystal_description block
_exptl_crystal_F_000 37380
_exptl_crystal_size_max 0.1
_exptl_crystal_size_mid 0.1
_exptl_crystal_size_min 0.08
_refine_diff_density_max 5.142
_refine_diff_density_min -3.086
_refine_diff_density_rms 0.422
_refine_ls_extinction_method none
_refine_ls_goodness_of_fit_ref 1.090
_refine_ls_hydrogen_treatment undef
_refine_ls_matrix_type full
_refine_ls_number_parameters 1399
_refine_ls_number_reflns 21696
_refine_ls_number_restraints 54
_refine_ls_restrained_S_all 1.089
_refine_ls_R_factor_all 0.1520
_refine_ls_R_factor_gt 0.1246
_refine_ls_shift/su_max 0.081
_refine_ls_shift/su_mean 0.004
_refine_ls_structure_factor_coef Fsqd
_refine_ls_weighting_details 'w=1/[\s^2^(Fo^2^)+(0.1549P)^2^+22635.4551P] where P=(Fo^2^+2Fc^2^)/3'
_refine_ls_weighting_scheme calc
_refine_ls_wR_factor_gt 0.3893
_refine_ls_wR_factor_ref 0.4101
_reflns_Friedel_coverage 0.000
_reflns_number_gt 15656
_reflns_number_total 21696
_reflns_threshold_expression 'I > 2\s(I)'
_cod_data_source_file ja6b10053_si_005.cif
_cod_data_source_block '[Ag63(SPhF2)36(PnBu3)8]Br'
_cod_depositor_comments 'Adding full bibliography for 4125391--4125393.cif.'
_cod_original_cell_volume 63554(3)
_cod_database_code 4125392
_shelx_space_group_comment
;
The symmetry employed for this shelxl refinement is uniquely defined
by the following loop, which should always be used as a source of
symmetry information in preference to the above space-group names.
They are only intended as comments.
;
_reflns_odcompleteness_completeness 85.97
_reflns_odcompleteness_iscentric 1
_reflns_odcompleteness_theta 66.97
_olex2_refinement_description
;
1. Restrained distances
 C52-S7
 2.8 with sigma of 0.02
 C68-S7
 2.8 with sigma of 0.02
 S7-C55
 1.8 with sigma of 0.02
 C121-C0AA = C184-C121 = C184-C13 = C177-C13
 1.5 with sigma of 0.02
 C198-C141 = C141-C140 = C174-C140
 1.5 with sigma of 0.02
 C294-C113
 1.5 with sigma of 0.02
 C193-C125
 1.5 with sigma of 0.02
 C184-C0AA
 2.5 with sigma of 0.04
 C121-C13
 2.5 with sigma of 0.04
 C184-C177
 2.5 with sigma of 0.04
 C294-C154
 2.5 with sigma of 0.04
 C193-C82
 2.5 with sigma of 0.04
 C183-C125
 2.5 with sigma of 0.04
2. Uiso/Uaniso restraints and constraints
Uanis(C99) \\sim Ueq, Uanis(C108) \\sim Ueq, Uanis(C177) \\sim Ueq, Uanis(C36)
\\sim Ueq, Uanis(C160) \\sim Ueq, Uanis(C57) \\sim Ueq: with sigma of 0.1 and
sigma for terminal atoms of 0.2
3. Others
 Fixed Sof: Br29(0.33333)
4.a Fitted hexagon refined as free rotating group:
 C3(C18,C58,C79,C78,C90), C6(C27,C66,C80,C104,C122), C16(C23,C31,C65,C115,
 C136), C43(C34,C63,C98,C95,C84), C52(C55,C68,C134,C160,C77), C149(C112,C57,C45,
 C110,C114), C179(C14,C47,C119,C129,C38)
;
_shelx_shelxl_version_number 2014/7
_olex2_submission_special_instructions 'No special instructions were received'

loop_
_space_group_symop_operation_xyz
'x, y, z'
'-y, x-y, z'
'-x+y, -x, z'
'x+2/3, y+1/3, z+1/3'
'-y+2/3, x-y+1/3, z+1/3'
'-x+y+2/3, -x+1/3, z+1/3'
'x+1/3, y+2/3, z+2/3'
'-y+1/3, x-y+2/3, z+2/3'
'-x+y+1/3, -x+2/3, z+2/3'
'-x, -y, -z'
'y, -x+y, -z'
'x-y, x, -z'
'-x+2/3, -y+1/3, -z+1/3'
'y+2/3, -x+y+1/3, -z+1/3'
'x-y+2/3, x+1/3, -z+1/3'
'-x+1/3, -y+2/3, -z+2/3'
'y+1/3, -x+y+2/3, -z+2/3'
'x-y+1/3, x+2/3, -z+2/3'

loop_
_atom_site_label
_atom_site_type_symbol
_atom_site_fract_x
_atom_site_fract_y
_atom_site_fract_z
_atom_site_U_iso_or_equiv
_atom_site_adp_type
_atom_site_occupancy
_atom_site_site_symmetry_order
_atom_site_calc_flag
_atom_site_refinement_flags_posn
_atom_site_refinement_flags_adp
_atom_site_refinement_flags_occupancy
Ag1 Ag 0.33007(3) 0.73074(3) 0.62572(2) 0.0293(2) Uani 1 1 d . . .
Ag2 Ag 0.20289(3) 0.53579(3) 0.64603(2) 0.02704(19) Uani 1 1 d . . .
Ag3 Ag 0.3333 0.6667 0.59369(2) 0.0456(4) Uani 1 3 d S T P
Ag4 Ag 0.26752(3) 0.53445(3) 0.66654(2) 0.02176(18) Uani 1 1 d . . .
Ag5 Ag 0.26631(2) 0.66523(3) 0.64624(2) 0.02149(17) Uani 1 1 d . . .
Ag6 Ag 0.27340(3) 0.47178(3) 0.64517(2) 0.0346(2) Uani 1 1 d . . .
Ag7 Ag 0.13701(3) 0.66845(3) 0.66668(2) 0.0343(2) Uani 1 1 d . . .
Ag8 Ag 0.32563(4) 0.52492(3) 0.62260(2) 0.0440(2) Uani 1 1 d . . .
Ag9 Ag 0.12841(3) 0.59349(3) 0.64701(2) 0.0364(2) Uani 1 1 d . . .
Ag10 Ag 0.0000 0.0000 0.42720(2) 0.0522(4) Uani 1 3 d S T P
Ag11 Ag 0.07081(3) 0.01197(3) 0.45913(2) 0.0386(2) Uani 1 1 d . . .
Ag12 Ag 0.13131(3) 0.07979(3) 0.49990(2) 0.0291(2) Uani 1 1 d . . .
Ag13 Ag 0.06034(3) 0.07094(3) 0.47964(2) 0.0283(2) Uani 1 1 d . . .
Ag14 Ag 0.13910(3) 0.01904(3) 0.47936(2) 0.0364(2) Uani 1 1 d . . .
Ag15 Ag 0.3333 0.6667 0.6667 0.0184(4) Uani 1 6 d S T P
Ag16 Ag 0.11104(4) 0.20775(3) 0.48037(2) 0.0413(2) Uani 1 1 d . . .
Ag17 Ag 0.33983(5) 0.36084(4) 0.64309(2) 0.0661(3) Uani 1 1 d . . .
Ag18 Ag 0.20926(3) 0.02600(3) 0.49989(2) 0.0407(2) Uani 1 1 d . . .
Ag19 Ag 0.28214(5) 0.33102(4) 0.47634(2) 0.0655(4) Uani 1 1 d . . .
Ag20 Ag 0.18809(3) 0.15223(4) 0.47869(2) 0.0412(2) Uani 1 1 d . . .
Ag21 Ag 0.19949(4) 0.38980(4) 0.66652(2) 0.0494(3) Uani 1 1 d . . .
Ag22 Ag 0.0000 0.0000 0.5000 0.0237(4) Uani 1 6 d S T P
Ag23 Ag 0.13218(5) 0.14289(4) 0.45616(2) 0.0570(3) Uani 1 1 d . . .
Ag24 Ag 0.27406(4) 0.17052(4) 0.49984(2) 0.0571(3) Uani 1 1 d . . .
S1 S 0.29176(12) 0.56706(11) 0.60619(2) 0.0378(8) Uani 1 1 d . . .
S2 S 0.43928(12) 0.59101(11) 0.62729(2) 0.0383(8) Uani 1 1 d . . .
S3 S 0.09768(14) 0.06706(14) 0.43970(3) 0.0499(10) Uani 1 1 d . . .
S4 S 0.30340(13) 0.42075(11) 0.62934(3) 0.0445(8) Uani 1 1 d . . .
S5 S 0.15561(13) 0.41750(11) 0.64911(3) 0.0477(9) Uani 1 1 d . . .
S6 S 0.05657(16) 0.17875(12) 0.46085(3) 0.0546(11) Uani 1 1 d . . .
S7 S 0.12019(13) 0.34880(11) 0.68246(3) 0.0514(10) Uani 1 1 d D . .
S8 S 0.32359(12) 0.14094(14) 0.51548(3) 0.0542(10) Uani 1 1 d . . .
S9 S 0.29491(14) 0.27547(15) 0.49432(3) 0.0582(11) Uani 1 1 d . . .
S10 S 0.27342(15) 0.35618(12) 0.66088(3) 0.0543(10) Uani 1 1 d . . .
S11 S 0.25468(12) 0.10034(13) 0.48235(3) 0.0511(10) Uani 1 1 d . . .
S12 S 0.23227(16) 0.23285(14) 0.46269(3) 0.0601(11) Uani 1 1 d . . .
P13 P 0.3333 0.6667 0.57258(6) 0.072(2) Uani 1 3 d S T P
P14 P 0.3404(2) 0.27459(15) 0.63446(5) 0.0915(16) Uani 1 1 d . . .
P15 P 0.3632(2) 0.4217(2) 0.46756(6) 0.109(2) Uani 1 1 d . . .
P16 P 0.0000 0.0000 0.40609(7) 0.143(5) Uani 1 3 d S T P
C3 C 0.4810(3) 0.5749(3) 0.61705(6) 0.051(4) Uani 1 1 d . . .
C18 C 0.5425(3) 0.5943(5) 0.61864(9) 0.080(6) Uani 1 1 d G . .
C58 C 0.5743(5) 0.5818(8) 0.61021(12) 0.150(10) Uani 1 1 d G . .
C79 C 0.5445(7) 0.5500(8) 0.60018(11) 0.102(7) Uani 1 1 d G . .
C78 C 0.4829(7) 0.5307(6) 0.59859(8) 0.104(7) Uani 1 1 d G . .
C90 C 0.4512(4) 0.5431(4) 0.60702(7) 0.109(7) Uani 1 1 d G . .
F4 F 0.3015(5) 0.0435(6) 0.42109(11) 0.142(5) Uani 1 1 d . . .
C6 C 0.4206(3) 0.2562(3) 0.51567(8) 0.080(6) Uani 1 1 d . . .
C27 C 0.3799(4) 0.2068(4) 0.52242(9) 0.068(5) Uani 1 1 d G . .
C66 C 0.3880(6) 0.2078(5) 0.53441(9) 0.105(8) Uani 1 1 d G . .
C80 C 0.4368(6) 0.2581(7) 0.53965(8) 0.097(7) Uani 1 1 d G . .
C104 C 0.4775(5) 0.3075(6) 0.53290(10) 0.139(12) Uani 1 1 d G . .
C122 C 0.4694(4) 0.3065(4) 0.52091(10) 0.145(12) Uani 1 1 d G . .
F8 F 0.4863(4) 0.1458(7) 0.46185(12) 0.166(6) Uani 1 1 d . . .
C9 C 0.3288(6) 0.1060(7) 0.46473(12) 0.074(6) Uani 1 1 d . . .
C10 C 0.2215(5) 0.5120(5) 0.60058(11) 0.047(4) Uani 1 1 d . . .
C11 C 0.0955(5) 0.3477(5) 0.64259(13) 0.058(5) Uani 1 1 d . . .
F12 F 0.1057(6) 0.3724(4) 0.42701(9) 0.130(5) Uani 1 1 d . . .
F13 F -0.0358(6) 0.1903(4) 0.62768(11) 0.149(6) Uani 1 1 d . . .
F14 F 0.0592(4) 0.3851(6) 0.58541(10) 0.135(6) Uani 1 1 d . . .
C15 C 0.0693(6) 0.2361(6) 0.45054(11) 0.062(5) Uani 1 1 d . . .
C16 C 0.2746(3) 0.2849(3) 0.69265(7) 0.090(6) Uani 1 1 d . . .
C23 C 0.2692(5) 0.3204(4) 0.68401(8) 0.070(6) Uani 1 1 d G . .
C31 C 0.2839(6) 0.3155(5) 0.67254(7) 0.062(4) Uani 1 1 d G . .
C65 C 0.3041(6) 0.2751(6) 0.66972(7) 0.137(10) Uani 1 1 d G . .
C115 C 0.3095(7) 0.2396(6) 0.67836(9) 0.158(10) Uani 1 1 d G . .
C136 C 0.2948(5) 0.2445(4) 0.68983(8) 0.126(10) Uani 1 1 d G . .
C17 C 0.0870(7) 0.3483(6) 0.63041(12) 0.074(6) Uani 1 1 d . . .
F19 F 0.5215(5) 0.3553(6) 0.53829(15) 0.155(7) Uani 1 1 d . . .
F24 F 0.2993(6) 0.2076(4) 0.69733(12) 0.179(5) Uani 1 1 d . . .
F25 F 0.5785(5) 0.5393(5) 0.59304(10) 0.157(4) Uani 1 1 d . . .
C26 C 0.0410(7) 0.2960(8) 0.62562(15) 0.089(6) Uani 1 1 d . . .
C28 C 0.2658(6) 0.0882(7) 0.43445(16) 0.083(6) Uani 1 1 d . . .
C29 C 0.1580(5) 0.0581(5) 0.43431(13) 0.056(4) Uani 1 1 d . . .
C32 C 0.3833(6) 0.1170(8) 0.45939(19) 0.109(6) Uani 1 1 d . . .
C33 C 0.0449(7) 0.2750(7) 0.45188(16) 0.092(5) Uani 1 1 d . . .
F35 F 0.4784(6) 0.1534(9) 0.48535(16) 0.195(9) Uani 1 1 d . . .
C36 C 0.0635(7) 0.2975(6) 0.65001(15) 0.081(6) Uani 1 1 d . U .
C39 C 0.2542(7) 0.0487(8) 0.42588(15) 0.087(6) Uani 1 1 d . . .
C40 C 0.1877(8) 0.4503(7) 0.60588(18) 0.099(8) Uani 1 1 d . . .
C41 C 0.3407(7) 0.5003(6) 0.48162(19) 0.085(7) Uani 1 1 d . . .
C42 C 0.0174(10) 0.2446(9) 0.64440(18) 0.145(11) Uani 1 1 d . . .
C43 C 0.3289(3) 0.3051(3) 0.51696(8) 0.090(6) Uani 1 1 d . . .
C34 C 0.3356(5) 0.3254(4) 0.50550(8) 0.087(7) Uani 1 1 d G . .
C63 C 0.3787(7) 0.3853(5) 0.50276(11) 0.087(6) Uani 1 1 d G . .
C98 C 0.4151(6) 0.4250(4) 0.51147(14) 0.138(11) Uani 1 1 d G . .
C95 C 0.4084(5) 0.4048(4) 0.52293(13) 0.136(10) Uani 1 1 d G . .
C84 C 0.3653(5) 0.3449(4) 0.52567(9) 0.23(2) Uani 1 1 d G . .
F44 F -0.0176(10) 0.1959(6) 0.6508(2) 0.248(12) Uani 1 1 d . . .
C46 C 0.2190(7) 0.0911(7) 0.43995(19) 0.093(7) Uani 1 1 d . . .
F49 F 0.4449(7) 0.2607(8) 0.55072(14) 0.185(8) Uani 1 1 d . . .
C51 C 0.1295(12) 0.3930(11) 0.6016(2) 0.169(11) Uani 1 1 d . . .
C52 C 0.1251(3) 0.2422(2) 0.68510(6) 0.150(10) Uani 1 1 d D . .
C55 C 0.1216(5) 0.2889(3) 0.69076(7) 0.112(8) Uani 1 1 d DG . .
C68 C 0.1156(6) 0.2878(4) 0.70281(7) 0.136(9) Uani 1 1 d DG . .
C134 C 0.1132(6) 0.2399(4) 0.70920(6) 0.264(11) Uani 1 1 d G . .
C160 C 0.1167(6) 0.1932(4) 0.70354(7) 0.261(12) Uani 1 1 d G U .
C77 C 0.1227(5) 0.1943(3) 0.69149(7) 0.265(15) Uani 1 1 d G . .
C54 C 0.3745(6) 0.1354(10) 0.48304(14) 0.104(8) Uani 1 1 d . . .
C56 C 0.3270(5) 0.1149(8) 0.47583(15) 0.081(6) Uani 1 1 d . . .
F59 F 0.4393(8) 0.4534(8) 0.53009(14) 0.258(11) Uani 1 1 d . . .
C60 C 0.0984(8) 0.3295(7) 0.43413(14) 0.099(6) Uani 1 1 d . . .
F61 F 0.1919(6) -0.0154(7) 0.41134(12) 0.222(6) Uani 1 1 d . . .
F62 F 0.1210(8) 0.4896(11) 0.57705(14) 0.244(13) Uani 1 1 d . . .
C67 C 0.1509(6) 0.0236(7) 0.42519(17) 0.084(6) Uani 1 1 d . . .
C69 C 0.0084(8) 0.2451(9) 0.6324(2) 0.112(9) Uani 1 1 d . . .
F72 F 0.0312(7) 0.3497(6) 0.44431(18) 0.219(8) Uani 1 1 d . . .
C73 C 0.3672(8) 0.3238(6) 0.61228(16) 0.095(6) Uani 1 1 d . . .
C74 C 0.1069(9) 0.2468(7) 0.44110(17) 0.124(7) Uani 1 1 d . . .
C75 C 0.1969(8) 0.5252(8) 0.59109(15) 0.095(7) Uani 1 1 d . . .
F76 F 0.4652(6) 0.2675(8) 0.44429(18) 0.260(9) Uani 1 1 d . . .
C81 C 0.3193(9) 0.2604(8) 0.61909(17) 0.102(8) Uani 1 1 d . . .
C82 C 0.2571(5) 0.6441(6) 0.56615(16) 0.093(6) Uani 1 1 d D . .
C83 C 0.4318(7) 0.1361(9) 0.46659(17) 0.109(7) Uani 1 1 d . . .
C85 C 0.0544(8) 0.3171(6) 0.4444(2) 0.115(7) Uani 1 1 d . . .
C87 C 0.1170(11) 0.2905(8) 0.43257(19) 0.117(9) Uani 1 1 d . . .
C88 C 0.1987(7) 0.0179(8) 0.42122(17) 0.102(7) Uani 1 1 d . . .
C91 C 0.3471(15) 0.3081(11) 0.59928(19) 0.162(16) Uani 1 1 d . . .
F92 F 0.4554(12) 0.4795(8) 0.5087(2) 0.289(16) Uani 1 1 d . . .
C93 C 0.3062(9) 0.5619(10) 0.4936(2) 0.122(10) Uani 1 1 d . . .
F94 F 0.4436(9) 0.2561(16) 0.4688(4) 0.47(2) Uani 1 1 d . . .
F96 F 0.3209(7) 0.1965(5) 0.67530(18) 0.252(8) Uani 1 1 d . . .
C97 C 0.1410(9) 0.4756(10) 0.58744(16) 0.118(9) Uani 1 1 d . . .
C99 C 0.4308(6) 0.1479(9) 0.4783(2) 0.133(8) Uani 1 1 d . U .
C100 C 0.2837(7) 0.1968(7) 0.6410(3) 0.163(12) Uani 1 1 d . . .
C102 C 0.1135(9) 0.4193(7) 0.5925(2) 0.151(9) Uani 1 1 d . . .
C106 C 0.3408(14) 0.4416(11) 0.4530(3) 0.178(15) Uani 1 1 d . . .
C108 C 0.3874(11) 0.4904(7) 0.4748(2) 0.142(10) Uani 1 1 d . U .
C116 C 0.4086(8) 0.2723(7) 0.63622(19) 0.135(7) Uani 1 1 d . . .
C125 C 0.2252(3) 0.6768(6) 0.57241(16) 0.152(8) Uani 1 1 d D . .
C140 C 0.4562(3) 0.3992(4) 0.47252(10) 0.33(4) Uani 1 1 d D . .
F143 F 0.1148(15) 0.2036(17) 0.71800(17) 0.53(3) Uani 1 1 d . . .
F145 F 0.1248(13) 0.1399(13) 0.7027(3) 0.320(15) Uiso 1 1 d . . .
C148 C 0.4361(9) 0.2847(7) 0.6485(2) 0.141(8) Uani 1 1 d . . .
C149 C 0.3639(4) 0.2493(4) 0.44055(10) 0.203(14) Uani 1 1 d . . .
C112 C 0.3082(4) 0.2390(6) 0.44490(11) 0.157(12) Uani 1 1 d G . .
C57 C 0.2993(6) 0.2382(7) 0.45686(12) 0.126(7) Uani 1 1 d G U .
C45 C 0.3460(7) 0.2478(7) 0.46448(10) 0.130(9) Uani 1 1 d G . .
C110 C 0.4017(6) 0.2582(7) 0.46013(10) 0.166(13) Uani 1 1 d G . .
C114 C 0.4107(5) 0.2590(6) 0.44817(11) 0.178(10) Uani 1 1 d G . .
C154 C 0.3178(12) 0.3860(10) 0.44490(12) 0.155(12) Uani 1 1 d D . .
C157 C 0.3595(13) 0.5574(12) 0.4876(3) 0.203(14) Uani 1 1 d . . .
C163 C 0.3927(15) 0.3715(11) 0.5922(2) 0.180(17) Uani 1 1 d . . .
C174 C 0.4297(5) 0.4188(5) 0.46275(9) 0.156(10) Uani 1 1 d D . .
C183 C 0.1395(6) 0.6960(8) 0.5761(4) 0.357(19) Uani 1 1 d D . .
C192 C 0.4950(15) 0.2824(15) 0.6481(3) 0.197(18) Uani 1 1 d . . .
C193 C 0.1607(3) 0.6487(10) 0.56827(19) 0.208(16) Uani 1 1 d D . .
C1 C 0.2234(11) 0.1887(7) 0.6421(3) 0.151(11) Uani 1 1 d . . .
C2 C 0.1124(13) 0.1282(15) 0.6505(3) 0.304(17) Uani 1 1 d . . .
C4 C 0.1813(16) 0.1357(11) 0.6496(3) 0.244(16) Uani 1 1 d . . .
C113 C 0.2950(13) 0.4128(5) 0.43339(10) 0.29(3) Uani 1 1 d D . .
C121 C -0.1120(3) -0.0062(4) 0.40632(13) 0.41(2) Uani 1 1 d D . .
C141 C 0.5094(3) 0.3917(4) 0.47606(9) 0.35(2) Uani 1 1 d D . .
C198 C 0.5262(6) 0.3638(5) 0.48592(10) 0.52(3) Uani 1 1 d D . .
C5 C 0.5305(16) 0.3049(15) 0.6587(4) 0.23(2) Uani 1 1 d . . .
F9 F 0.1094(8) 0.2126(8) 0.62997(18) 0.199(8) Uiso 1 1 d . . .
F16 F 0.1034(8) 0.2058(6) 0.60733(16) 0.231(8) Uani 1 1 d . . .
C179 C 0.1484(3) 0.2581(3) 0.62405(8) 0.141(12) Uani 1 1 d . . .
C14 C 0.1953(4) 0.3091(3) 0.62950(9) 0.085(6) Uani 1 1 d G . .
C47 C 0.2390(4) 0.3571(3) 0.62286(12) 0.078(5) Uani 1 1 d G . .
C119 C 0.2358(6) 0.3541(4) 0.61077(12) 0.118(8) Uani 1 1 d G . .
C129 C 0.1889(7) 0.3031(5) 0.60531(9) 0.162(11) Uani 1 1 d G . .
C38 C 0.1452(5) 0.2551(4) 0.61195(8) 0.214(11) Uani 1 1 d G . .
F18 F 0.6345(5) 0.6099(9) 0.61075(16) 0.233(9) Uani 1 1 d . . .
Br29 Br 0.4738(14) 0.4863(19) 0.5631(2) 0.60(3) Uani 0.3333 1 d . . .
C13 C -0.2069(3) -0.0128(4) 0.41392(9) 0.40(3) Uani 1 1 d D . .
C0AA C -0.0840(4) -0.0383(4) 0.40012(13) 0.240(19) Uani 1 1 d D . .
C177 C -0.2600(3) -0.0082(5) 0.40935(19) 0.60(4) Uani 1 1 d D U .
C184 C -0.1797(3) -0.0347(4) 0.40478(10) 0.60(6) Uani 1 1 d D . .
C294 C 0.2847(10) 0.3663(5) 0.42423(9) 0.27(2) Uani 1 1 d D . .

loop_
_atom_site_aniso_label
_atom_site_aniso_U_11
_atom_site_aniso_U_22
_atom_site_aniso_U_33
_atom_site_aniso_U_23
_atom_site_aniso_U_13
_atom_site_aniso_U_12
Ag1 0.0323(3) 0.0294(3) 0.0266(3) 0.0028(3) -0.0007(3) 0.01564(19)
Ag2 0.0273(3) 0.0235(3) 0.0278(3) -0.0015(3) -0.0037(3) 0.01078(18)
Ag3 0.0520(5) 0.0520(5) 0.0327(7) 0.000 0.000 0.0260(3)
Ag4 0.0231(2) 0.0185(2) 0.0234(3) -0.0002(2) -0.0008(2) 0.01020(16)
Ag5 0.0189(2) 0.0235(2) 0.0234(3) 0.0010(2) -0.0001(2) 0.01168(16)
Ag6 0.0457(3) 0.0240(3) 0.0358(4) -0.0051(3) -0.0007(3) 0.0187(2)
Ag7 0.0257(3) 0.0427(3) 0.0394(4) 0.0001(3) 0.0014(3) 0.02068(19)
Ag8 0.0528(3) 0.0393(3) 0.0460(4) 0.0029(3) 0.0020(3) 0.0277(2)
Ag9 0.0252(3) 0.0495(3) 0.0365(4) -0.0045(3) -0.0048(3) 0.0202(2)
Ag10 0.0617(6) 0.0617(6) 0.0332(7) 0.000 0.000 0.0309(3)
Ag11 0.0421(3) 0.0440(3) 0.0317(4) 0.0021(3) 0.0055(3) 0.0229(2)
Ag12 0.0249(3) 0.0290(3) 0.0306(4) 0.0000(3) 0.0010(3) 0.01135(19)
Ag13 0.0279(3) 0.0271(3) 0.0280(3) 0.0004(3) 0.0025(3) 0.01234(19)
Ag14 0.0343(3) 0.0434(3) 0.0361(4) -0.0003(3) 0.0049(3) 0.0228(2)
Ag15 0.0152(4) 0.0152(4) 0.0247(7) 0.000 0.000 0.0076(2)
Ag16 0.0449(4) 0.0300(3) 0.0434(4) 0.0054(3) 0.0030(3) 0.0146(2)
Ag17 0.0938(5) 0.0428(3) 0.0790(7) -0.0065(4) -0.0041(5) 0.0471(3)
Ag18 0.0308(3) 0.0441(3) 0.0520(5) 0.0026(3) 0.0039(3) 0.0224(2)
Ag19 0.0490(5) 0.0385(4) 0.0914(7) 0.0107(5) 0.0109(5) 0.0086(3)
Ag20 0.0319(3) 0.0396(3) 0.0447(4) 0.0089(3) 0.0076(3) 0.0123(2)
Ag21 0.0471(4) 0.0352(4) 0.0549(5) -0.0036(4) 0.0000(4) 0.0125(3)
Ag22 0.0219(5) 0.0219(5) 0.0275(8) 0.000 0.000 0.0109(2)
Ag23 0.0689(5) 0.0477(4) 0.0482(5) 0.0002(4) -0.0015(4) 0.0244(3)
Ag24 0.0427(4) 0.0604(4) 0.0691(6) 0.0124(4) 0.0084(4) 0.0265(3)
S1 0.0433(11) 0.0334(10) 0.0374(14) -0.0026(10) -0.0020(10) 0.0196(7)
S2 0.0470(11) 0.0299(9) 0.0398(14) -0.0024(10) 0.0006(11) 0.0206(7)
S3 0.0517(14) 0.0529(14) 0.0397(15) 0.0058(12) 0.0045(12) 0.0222(10)
S4 0.0613(13) 0.0353(10) 0.0396(14) -0.0110(10) -0.0018(12) 0.0263(8)
S5 0.0484(13) 0.0211(10) 0.0610(18) -0.0060(11) 0.0075(13) 0.0079(9)
S6 0.0797(18) 0.0321(12) 0.0401(15) 0.0076(11) -0.0030(14) 0.0190(11)
S7 0.0364(13) 0.0319(12) 0.0692(19) 0.0048(13) -0.0036(14) 0.0044(10)
S8 0.0352(11) 0.0596(14) 0.0670(19) -0.0120(14) -0.0048(13) 0.0231(9)
S9 0.0383(14) 0.0486(15) 0.072(2) 0.0075(15) 0.0012(15) 0.0099(11)
S10 0.0727(15) 0.0362(11) 0.0573(18) 0.0013(12) -0.0040(14) 0.0298(9)
S11 0.0325(11) 0.0535(13) 0.0666(19) 0.0104(14) 0.0091(12) 0.0210(8)
S12 0.0614(17) 0.0411(14) 0.0622(19) 0.0122(14) 0.0214(15) 0.0139(12)
P13 0.089(3) 0.089(3) 0.038(3) 0.000 0.000 0.0445(15)
P14 0.129(2) 0.0559(13) 0.117(4) -0.0220(18) -0.006(2) 0.0668(11)
P15 0.075(3) 0.052(2) 0.160(4) 0.026(3) 0.052(3) 0.001(2)
P16 0.200(8) 0.200(8) 0.030(4) 0.000 0.000 0.100(4)
C3 0.048(5) 0.050(6) 0.045(6) -0.010(5) 0.018(5) 0.018(4)
C18 0.071(7) 0.115(10) 0.050(8) -0.001(8) 0.013(7) 0.044(6)
C58 0.096(9) 0.234(16) 0.16(2) 0.082(14) 0.045(11) 0.112(7)
C79 0.097(8) 0.130(11) 0.089(11) -0.014(9) 0.037(7) 0.063(6)
C78 0.124(10) 0.120(10) 0.093(12) 0.037(9) 0.044(9) 0.080(7)
C90 0.125(10) 0.152(10) 0.064(8) -0.048(7) 0.017(7) 0.081(6)
F4 0.132(5) 0.218(8) 0.122(8) 0.041(7) 0.068(5) 0.122(4)
C6 0.045(6) 0.075(8) 0.115(13) 0.025(9) 0.028(7) 0.027(5)
C27 0.022(5) 0.042(6) 0.130(12) -0.029(7) -0.007(7) 0.008(4)
C66 0.082(9) 0.099(11) 0.109(12) -0.045(10) -0.058(8) 0.027(8)
C80 0.094(10) 0.108(11) 0.086(12) -0.018(10) 0.005(9) 0.049(7)
C104 0.17(2) 0.090(12) 0.121(16) -0.046(11) -0.019(16) 0.042(12)
C122 0.052(9) 0.086(12) 0.27(3) -0.036(16) 0.022(14) 0.013(8)
F8 0.042(3) 0.314(12) 0.138(10) -0.023(9) 0.014(5) 0.086(4)
C9 0.046(6) 0.099(10) 0.057(7) 0.017(7) 0.035(5) 0.022(6)
C10 0.053(5) 0.045(5) 0.049(6) 0.025(5) 0.023(5) 0.028(3)
C11 0.027(6) 0.030(6) 0.083(9) -0.006(6) -0.005(6) -0.011(5)
F12 0.174(8) 0.101(5) 0.099(6) 0.069(4) -0.010(6) 0.055(4)
F13 0.133(9) 0.056(5) 0.150(9) -0.047(5) -0.052(7) -0.032(6)
F14 0.050(5) 0.158(9) 0.127(8) -0.070(7) -0.032(5) 0.001(6)
C15 0.086(7) 0.067(6) 0.038(6) 0.012(5) -0.001(6) 0.043(5)
C16 0.099(8) 0.053(6) 0.129(14) 0.024(7) -0.016(9) 0.046(4)
C23 0.047(7) 0.073(8) 0.069(9) 0.013(7) -0.013(6) 0.013(6)
C31 0.078(6) 0.036(4) 0.083(9) 0.000(5) -0.026(6) 0.036(3)
C65 0.31(2) 0.070(7) 0.044(9) 0.011(7) 0.005(12) 0.101(8)
C115 0.212(11) 0.077(6) 0.23(2) -0.016(10) -0.087(13) 0.109(5)
C136 0.24(2) 0.074(8) 0.052(9) 0.027(7) -0.002(11) 0.067(9)
C17 0.071(8) 0.063(7) 0.062(8) -0.045(6) -0.020(7) 0.015(6)
F19 0.081(7) 0.103(8) 0.239(15) -0.046(9) -0.049(8) 0.014(6)
F24 0.305(9) 0.127(4) 0.169(10) 0.052(5) -0.027(7) 0.155(4)
F25 0.168(5) 0.167(6) 0.159(7) -0.024(5) 0.095(4) 0.101(4)
C26 0.096(8) 0.122(10) 0.066(9) -0.031(8) -0.022(8) 0.067(6)
C28 0.056(6) 0.099(8) 0.097(11) -0.038(8) -0.005(7) 0.040(5)
C29 0.052(5) 0.056(5) 0.074(9) 0.003(6) 0.010(6) 0.039(3)
C32 0.076(6) 0.172(10) 0.122(14) 0.025(10) -0.010(7) 0.094(4)
C33 0.139(8) 0.114(7) 0.078(11) 0.022(7) 0.014(8) 0.104(4)
F35 0.094(7) 0.286(16) 0.189(15) -0.010(13) 0.019(9) 0.082(8)
C36 0.080(9) 0.017(6) 0.096(10) -0.010(7) -0.035(8) -0.014(6)
C39 0.089(7) 0.114(9) 0.077(9) 0.030(8) 0.044(7) 0.065(5)
C40 0.063(10) 0.047(8) 0.134(15) -0.035(9) -0.012(10) -0.014(8)
C41 0.053(7) 0.039(6) 0.150(16) 0.010(9) -0.004(9) 0.013(5)
C42 0.118(15) 0.078(12) 0.088(13) -0.006(11) -0.011(12) -0.065(11)
C43 0.100(7) 0.104(8) 0.099(12) -0.022(8) -0.017(8) 0.076(5)
C34 0.065(9) 0.053(7) 0.117(13) 0.032(8) -0.001(9) 0.010(6)
C63 0.113(10) 0.061(7) 0.078(10) 0.005(7) 0.039(8) 0.036(6)
C98 0.075(12) 0.073(11) 0.21(2) -0.051(13) -0.023(15) -0.005(10)
C95 0.195(18) 0.133(13) 0.074(10) -0.066(9) -0.069(11) 0.076(12)
C84 0.048(9) 0.068(10) 0.57(6) -0.04(2) -0.02(2) 0.026(7)
F44 0.27(2) 0.039(6) 0.31(2) -0.005(10) 0.069(18) -0.019(10)
C46 0.060(7) 0.076(8) 0.141(15) -0.040(9) -0.029(9) 0.033(6)
F49 0.189(11) 0.253(13) 0.129(11) -0.059(10) -0.023(9) 0.121(8)
C51 0.287(18) 0.232(16) 0.076(13) -0.034(12) -0.060(12) 0.195(10)
C52 0.149(13) 0.037(7) 0.25(2) -0.017(11) -0.109(13) 0.034(7)
C55 0.059(9) 0.067(9) 0.165(16) 0.067(9) 0.001(10) -0.003(7)
C68 0.103(14) 0.100(10) 0.112(10) 0.091(7) -0.015(10) -0.019(10)
C134 0.069(12) 0.235(15) 0.333(19) 0.235(10) -0.068(11) -0.040(11)
C160 0.186(19) 0.182(11) 0.39(2) 0.218(10) -0.001(16) 0.073(10)
C77 0.055(12) 0.232(19) 0.43(3) 0.228(17) -0.009(17) 0.011(12)
C54 0.040(6) 0.190(15) 0.057(8) -0.024(9) 0.022(6) 0.039(7)
C56 0.032(5) 0.126(10) 0.088(11) 0.004(9) 0.005(6) 0.042(5)
F59 0.151(13) 0.239(15) 0.172(12) -0.113(10) -0.024(10) -0.063(12)
C60 0.139(10) 0.116(8) 0.066(8) 0.046(6) -0.005(7) 0.081(6)
F61 0.206(8) 0.327(9) 0.170(8) -0.148(6) 0.002(6) 0.162(6)
F62 0.184(12) 0.34(2) 0.144(11) -0.027(14) -0.093(9) 0.079(13)
C67 0.044(6) 0.094(8) 0.112(12) -0.019(8) 0.019(7) 0.033(5)
C69 0.064(9) 0.098(12) 0.145(16) -0.053(11) -0.030(11) 0.018(8)
F72 0.322(11) 0.201(7) 0.234(18) 0.061(9) 0.037(12) 0.207(5)
C73 0.146(9) 0.091(7) 0.082(10) -0.038(7) -0.018(9) 0.086(5)
C74 0.197(11) 0.097(8) 0.114(11) 0.053(8) 0.105(8) 0.100(6)
C75 0.077(9) 0.087(11) 0.075(9) -0.004(9) -0.045(7) 0.005(8)
F76 0.192(8) 0.243(14) 0.369(18) 0.123(14) 0.203(8) 0.127(8)
C81 0.119(12) 0.078(8) 0.099(12) -0.045(8) -0.016(10) 0.042(7)
C82 0.123(8) 0.117(8) 0.072(10) 0.001(8) -0.024(8) 0.085(5)
C83 0.069(7) 0.182(13) 0.095(12) 0.009(11) 0.033(7) 0.077(6)
C85 0.157(9) 0.075(6) 0.161(18) -0.002(8) -0.038(10) 0.093(4)
C87 0.176(16) 0.060(8) 0.106(14) 0.002(9) -0.022(13) 0.053(8)
C88 0.058(7) 0.127(11) 0.109(12) -0.056(8) 0.010(8) 0.036(6)
C91 0.25(3) 0.107(15) 0.070(13) -0.014(12) -0.028(16) 0.047(17)
F92 0.30(3) 0.120(13) 0.23(2) -0.025(14) 0.019(19) -0.059(16)
C93 0.108(12) 0.111(12) 0.15(2) 0.000(13) 0.020(13) 0.057(9)
F94 0.210(11) 0.80(3) 0.50(5) -0.04(4) 0.04(2) 0.328(12)
F96 0.479(11) 0.238(6) 0.205(18) -0.006(9) 0.001(12) 0.305(5)
C97 0.120(11) 0.157(15) 0.074(10) -0.030(10) -0.059(8) 0.068(9)
C99 0.068(5) 0.210(11) 0.172(19) 0.004(12) 0.024(8) 0.109(4)
C100 0.059(8) 0.041(7) 0.38(4) -0.032(12) 0.055(13) 0.018(5)
C102 0.076(10) 0.057(8) 0.25(2) -0.083(9) 0.061(11) -0.019(7)
C106 0.17(2) 0.088(14) 0.18(2) 0.063(14) 0.054(18) -0.013(15)
C108 0.143(16) 0.027(8) 0.190(19) 0.009(11) 0.074(14) -0.008(9)
C116 0.193(9) 0.163(7) 0.132(14) -0.083(8) -0.043(10) 0.151(5)
C125 0.153(9) 0.103(9) 0.23(2) -0.029(11) -0.119(9) 0.089(6)
C140 0.102(11) 0.145(14) 0.80(11) 0.07(3) 0.07(3) 0.096(8)
F143 0.38(3) 0.76(4) 0.169(12) 0.252(14) -0.060(15) 0.08(3)
C148 0.236(11) 0.104(6) 0.16(2) -0.034(9) -0.047(13) 0.140(5)
C149 0.114(11) 0.20(2) 0.30(3) 0.09(2) 0.132(13) 0.085(11)
C112 0.210(18) 0.183(16) 0.113(16) 0.069(13) 0.060(14) 0.125(12)
C57 0.111(9) 0.043(8) 0.175(12) 0.041(8) 0.117(7) 0.002(7)
C45 0.047(7) 0.101(9) 0.23(2) -0.083(10) -0.005(10) 0.031(6)
C110 0.113(13) 0.124(15) 0.26(3) 0.026(19) 0.076(16) 0.060(10)
C114 0.114(9) 0.134(18) 0.230(17) 0.001(14) 0.141(8) 0.019(10)
C154 0.23(2) 0.092(13) 0.100(13) -0.007(11) 0.072(13) 0.049(12)
C157 0.132(19) 0.126(15) 0.27(3) -0.108(14) 0.055(18) 0.001(14)
C163 0.20(3) 0.086(16) 0.14(2) -0.013(15) 0.04(2) -0.016(18)
C174 0.112(10) 0.074(10) 0.27(2) 0.007(13) 0.109(11) 0.034(8)
C183 0.210(17) 0.117(16) 0.68(5) -0.08(2) 0.256(18) 0.033(12)
C192 0.19(2) 0.22(3) 0.18(3) 0.00(2) -0.05(2) 0.105(17)
C193 0.185(19) 0.28(3) 0.20(3) 0.07(2) 0.00(2) 0.144(14)
C1 0.174(15) 0.061(7) 0.24(3) 0.044(12) 0.037(18) 0.074(7)
C2 0.219(18) 0.24(2) 0.46(3) 0.24(2) 0.268(15) 0.120(17)
C4 0.35(3) 0.197(13) 0.27(3) 0.148(15) 0.12(2) 0.200(12)
C113 0.34(5) 0.16(3) 0.24(4) -0.01(3) 0.08(4) 0.02(3)
C121 0.42(2) 0.23(4) 0.373(19) 0.05(2) -0.365(11) 0.00(2)
C141 0.30(3) 0.304(19) 0.53(5) -0.315(19) -0.18(3) 0.210(16)
C198 0.42(3) 0.31(5) 0.33(3) 0.13(3) -0.324(17) -0.18(3)
C5 0.20(3) 0.15(2) 0.30(4) 0.04(3) -0.07(3) 0.054(19)
F16 0.170(13) 0.147(8) 0.319(14) -0.173(7) -0.083(11) 0.036(8)
C179 0.058(9) 0.051(8) 0.30(3) -0.005(15) -0.017(15) 0.019(6)
C14 0.067(7) 0.039(5) 0.155(16) 0.017(8) 0.021(9) 0.031(4)
C47 0.087(7) 0.047(5) 0.115(12) -0.033(6) -0.003(8) 0.044(4)
C119 0.147(14) 0.126(9) 0.084(9) -0.085(7) -0.043(9) 0.070(8)
C129 0.149(17) 0.159(14) 0.162(17) -0.106(11) -0.016(14) 0.066(11)
C38 0.108(10) 0.173(11) 0.39(3) -0.210(12) -0.135(14) 0.093(8)
F18 0.099(6) 0.427(17) 0.197(15) -0.080(13) -0.020(8) 0.150(6)
Br29 0.65(3) 0.90(5) 0.31(2) 0.07(3) 0.243(18) 0.44(3)
C13 0.30(4) 0.21(4) 0.64(7) 0.17(4) 0.30(3) 0.09(3)
C0AA 0.39(3) 0.29(3) 0.093(13) -0.100(16) -0.129(16) 0.20(2)
C177 0.60(6) 0.64(5) 0.49(5) 0.32(3) -0.13(4) 0.26(4)
C184 0.38(5) 0.115(15) 1.31(16) 0.18(3) -0.12(6) 0.121(17)
C294 0.18(2) 0.42(4) 0.27(4) 0.14(3) 0.04(3) 0.184(18)

loop_
_atom_type_symbol
_atom_type_description
_atom_type_scat_dispersion_real
_atom_type_scat_dispersion_imag
_atom_type_scat_source
Ag Ag 0.1306 4.2820 'International Tables Vol C Tables 4.2.6.8 and 6.1.1.4'
Br Br -0.6763 1.2805 'International Tables Vol C Tables 4.2.6.8 and 6.1.1.4'
C C 0.0181 0.0091 'International Tables Vol C Tables 4.2.6.8 and 6.1.1.4'
F F 0.0727 0.0534 'International Tables Vol C Tables 4.2.6.8 and 6.1.1.4'
P P 0.2955 0.4335 'International Tables Vol C Tables 4.2.6.8 and 6.1.1.4'
S S 0.3331 0.5567 'International Tables Vol C Tables 4.2.6.8 and 6.1.1.4'

loop_
_geom_angle_atom_site_label_1
_geom_angle_atom_site_label_2
_geom_angle_atom_site_label_3
_geom_angle
_geom_angle_site_symmetry_1
_geom_angle_site_symmetry_3
Ag1 Ag1 Ag1 60.002(1) 2_665 3_565
Ag1 Ag1 Ag5 59.39(2) 3_565 3_565
Ag1 Ag1 Ag5 89.83(2) 2_665 3_565
Ag1 Ag1 Ag8 126.68(3) 3_565 3_565
Ag1 Ag1 Ag8 67.20(3) 2_665 3_565
Ag1 Ag1 Ag8 116.20(3) 2_665 2_665
Ag1 Ag1 Ag8 56.62(3) 3_565 2_665
Ag2 Ag1 Ag1 121.39(2) 3_565 2_665
Ag2 Ag1 Ag1 118.32(3) 3_565 3_565
Ag2 Ag1 Ag5 58.97(2) 3_565 3_565
Ag2 Ag1 Ag5 60.67(2) 3_565 .
Ag2 Ag1 Ag8 94.68(3) 3_565 2_665
Ag2 Ag1 Ag8 94.43(3) 3_565 3_565
Ag5 Ag1 Ag1 60.78(2) . 2_665
Ag5 Ag1 Ag1 90.64(2) . 3_565
Ag5 Ag1 Ag5 60.39(3) . 3_565
Ag5 Ag1 Ag8 64.54(3) 3_565 2_665
Ag5 Ag1 Ag8 124.75(3) . 2_665
Ag5 Ag1 Ag8 69.10(3) . 3_565
Ag8 Ag1 Ag5 129.40(3) 3_565 3_565
Ag8 Ag1 Ag8 166.04(4) 3_565 2_665
S1 Ag1 Ag1 79.92(6) 3_565 2_665
S1 Ag1 Ag1 107.09(6) 3_565 3_565
S1 Ag1 Ag2 134.58(6) 3_565 3_565
S1 Ag1 Ag5 166.17(6) 3_565 3_565
S1 Ag1 Ag5 120.55(8) 3_565 .
S1 Ag1 Ag8 111.75(8) 3_565 2_665
S1 Ag1 Ag8 54.62(8) 3_565 3_565
S1 Ag1 S2 109.50(9) 3_565 2_665
S2 Ag1 Ag1 165.79(6) 2_665 2_665
S2 Ag1 Ag1 106.29(6) 2_665 3_565
S2 Ag1 Ag2 59.82(6) 2_665 3_565
S2 Ag1 Ag5 79.00(6) 2_665 3_565
S2 Ag1 Ag5 119.10(7) 2_665 .
S2 Ag1 Ag8 50.94(5) 2_665 2_665
S2 Ag1 Ag8 126.83(6) 2_665 3_565
Ag1 Ag2 Ag4 121.67(3) 2_665 14_456
Ag1 Ag2 Ag4 119.86(3) 2_665 .
Ag1 Ag2 Ag5 59.93(2) 2_665 2_665
Ag1 Ag2 Ag6 86.27(3) 2_665 .
Ag1 Ag2 Ag7 179.62(4) 2_665 15_556
Ag1 Ag2 Ag9 95.47(3) 2_665 .
Ag4 Ag2 Ag4 60.181(19) . 14_456
Ag4 Ag2 Ag5 59.95(2) . 2_665
Ag4 Ag2 Ag6 121.31(3) 14_456 .
Ag4 Ag2 Ag6 61.16(3) . .
Ag4 Ag2 Ag7 60.17(3) . 15_556
Ag4 Ag2 Ag7 58.70(2) 14_456 15_556
Ag4 Ag2 Ag9 119.30(3) . .
Ag4 Ag2 Ag9 59.31(2) 14_456 .
Ag5 Ag2 Ag1 61.50(2) . 2_665
Ag5 Ag2 Ag4 90.56(2) 2_665 14_456
Ag5 Ag2 Ag4 60.18(2) . 14_456
Ag5 Ag2 Ag4 90.56(2) . .
Ag5 Ag2 Ag5 60.99(3) . 2_665
Ag5 Ag2 Ag6 58.12(2) 2_665 .
Ag5 Ag2 Ag6 119.07(3) . .
Ag5 Ag2 Ag7 120.11(3) 2_665 15_556
Ag5 Ag2 Ag7 118.87(3) . 15_556
Ag5 Ag2 Ag9 124.47(3) 2_665 .
Ag5 Ag2 Ag9 63.53(2) . .
Ag7 Ag2 Ag6 93.44(3) 15_556 .
Ag9 Ag2 Ag6 177.39(3) . .
Ag9 Ag2 Ag7 84.81(3) . 15_556
S2 Ag2 Ag1 56.06(7) 3_565 2_665
S2 Ag2 Ag4 168.96(6) 3_565 .
S2 Ag2 Ag4 111.93(6) 3_565 14_456
S2 Ag2 Ag5 114.71(7) 3_565 2_665
S2 Ag2 Ag5 78.51(6) 3_565 .
S2 Ag2 Ag6 125.78(6) 3_565 .
S2 Ag2 Ag7 123.99(8) 3_565 15_556
S2 Ag2 Ag9 54.24(6) 3_565 .
S5 Ag2 Ag1 123.71(8) . 2_665
S5 Ag2 Ag4 79.31(8) . .
S5 Ag2 Ag4 113.75(8) . 14_456
S5 Ag2 Ag5 112.77(8) . 2_665
S5 Ag2 Ag5 169.87(8) . .
S5 Ag2 Ag6 55.69(8) . .
S5 Ag2 Ag7 55.91(8) . 15_556
S5 Ag2 Ag9 121.71(8) . .
S5 Ag2 S2 111.62(10) . 3_565
S1 Ag3 S1 92.87(9) 3_565 .
S1 Ag3 S1 92.86(9) 3_565 2_665
S1 Ag3 S1 92.87(9) . 2_665
P13 Ag3 S1 123.20(7) . .
P13 Ag3 S1 123.21(6) . 3_565
P13 Ag3 S1 123.21(7) . 2_665
Ag2 Ag4 Ag2 178.61(3) . 15_556
Ag2 Ag4 Ag4 60.33(3) . 14_456
Ag2 Ag4 Ag4 119.97(3) . 15_556
Ag2 Ag4 Ag5 120.18(3) . 15_556
Ag2 Ag4 Ag5 60.24(2) . 2_665
Ag2 Ag4 Ag6 60.64(3) . .
Ag2 Ag4 Ag6 120.35(3) 15_556 .
Ag2 Ag4 Ag7 60.41(2) . 15_556
Ag2 Ag4 Ag15 89.56(2) . .
Ag2 Ag4 Ag21 89.69(3) 15_556 .
Ag2 Ag4 Ag21 91.67(3) . .
Ag4 Ag4 Ag2 118.64(3) 14_456 15_556
Ag4 Ag4 Ag2 59.50(3) 15_556 15_556
Ag4 Ag4 Ag4 119.991(2) 15_556 14_456
Ag4 Ag4 Ag6 88.06(3) 15_556 .
Ag4 Ag4 Ag6 120.93(4) 14_456 .
Ag4 Ag4 Ag7 178.57(4) 15_556 15_556
Ag4 Ag4 Ag7 58.83(3) 14_456 15_556
Ag4 Ag4 Ag15 60.0 15_556 .
Ag4 Ag4 Ag21 118.19(3) 15_556 .
Ag4 Ag4 Ag21 121.81(3) 14_456 .
Ag5 Ag4 Ag2 119.22(3) 2_665 15_556
Ag5 Ag4 Ag2 58.78(2) 15_556 15_556
Ag5 Ag4 Ag4 59.73(2) 2_665 15_556
Ag5 Ag4 Ag4 89.35(3) 15_556 15_556
Ag5 Ag4 Ag4 59.86(2) 15_556 14_456
Ag5 Ag4 Ag4 90.81(2) 2_665 14_456
Ag5 Ag4 Ag5 119.78(3) 15_556 2_665
Ag5 Ag4 Ag6 58.04(2) 2_665 .
Ag5 Ag4 Ag6 177.28(3) 15_556 .
Ag5 Ag4 Ag7 89.30(3) 15_556 15_556
Ag5 Ag4 Ag7 120.65(3) 2_665 15_556
Ag5 Ag4 Ag15 59.917(18) 15_556 .
Ag5 Ag4 Ag15 59.870(18) 2_665 .
Ag5 Ag4 Ag21 119.71(3) 2_665 .
Ag5 Ag4 Ag21 120.44(3) 15_556 .
Ag6 Ag4 Ag21 61.68(3) . .
Ag7 Ag4 Ag2 120.31(3) 2_665 .
Ag7 Ag4 Ag2 120.08(3) 15_556 15_556
Ag7 Ag4 Ag2 60.73(3) 2_665 15_556
Ag7 Ag4 Ag4 60.62(3) 2_665 15_556
Ag7 Ag4 Ag4 178.92(4) 2_665 14_456
Ag7 Ag4 Ag5 90.27(3) 2_665 2_665
Ag7 Ag4 Ag5 119.51(3) 2_665 15_556
Ag7 Ag4 Ag6 59.75(3) 2_665 .
Ag7 Ag4 Ag6 93.27(3) 15_556 .
Ag7 Ag4 Ag7 120.55(3) 2_665 15_556
Ag7 Ag4 Ag9 86.50(3) 2_665 15_556
Ag7 Ag4 Ag15 120.62(3) 2_665 .
Ag7 Ag4 Ag21 57.57(3) 2_665 .
Ag7 Ag4 Ag21 62.99(2) 15_556 .
Ag9 Ag4 Ag2 120.21(3) 15_556 .
Ag9 Ag4 Ag2 60.42(3) 15_556 15_556
Ag9 Ag4 Ag4 119.72(4) 15_556 15_556
Ag9 Ag4 Ag4 92.42(4) 15_556 14_456
Ag9 Ag4 Ag5 63.44(2) 15_556 15_556
Ag9 Ag4 Ag5 176.37(3) 15_556 2_665
Ag9 Ag4 Ag6 118.69(3) 15_556 .
Ag9 Ag4 Ag7 60.01(3) 15_556 15_556
Ag9 Ag4 Ag15 123.35(3) 15_556 .
Ag9 Ag4 Ag21 57.02(2) 15_556 .
Ag15 Ag4 Ag2 89.084(19) . 15_556
Ag15 Ag4 Ag4 60.0 . 14_456
Ag15 Ag4 Ag6 117.90(2) . .
Ag15 Ag4 Ag7 118.83(3) . 15_556
Ag15 Ag4 Ag21 178.17(4) . .
Ag1 Ag5 Ag1 59.84(3) . 2_665
Ag1 Ag5 Ag2 59.40(2) . 3_565
Ag1 Ag5 Ag4 179.12(4) . 14_456
Ag1 Ag5 Ag4 119.20(3) . 3_565
Ag1 Ag5 Ag5 60.495(19) . 3_565
Ag1 Ag5 Ag5 90.15(2) . 2_665
Ag1 Ag5 Ag8 62.01(2) 2_665 3_565
Ag1 Ag5 Ag8 55.86(3) . 3_565
Ag1 Ag5 Ag9 121.17(3) . .
Ag1 Ag5 Ag9 91.83(3) 2_665 .
Ag1 Ag5 Ag15 120.23(2) . .
Ag2 Ag5 Ag1 119.35(3) . .
Ag2 Ag5 Ag1 119.18(3) 3_565 2_665
Ag2 Ag5 Ag1 59.54(3) . 2_665
Ag2 Ag5 Ag2 178.60(4) . 3_565
Ag2 Ag5 Ag4 61.03(2) . 14_456
Ag2 Ag5 Ag4 121.45(3) . 3_565
Ag2 Ag5 Ag5 120.41(3) . 3_565
Ag2 Ag5 Ag5 60.41(3) . 2_665
Ag2 Ag5 Ag5 58.60(2) 3_565 3_565
Ag2 Ag5 Ag5 118.60(2) 3_565 2_665
Ag2 Ag5 Ag6 118.93(3) . 3_565
Ag2 Ag5 Ag8 93.47(3) . 3_565
Ag2 Ag5 Ag8 86.26(3) 3_565 3_565
Ag2 Ag5 Ag9 59.36(3) . .
Ag2 Ag5 Ag9 121.67(3) 3_565 .
Ag2 Ag5 Ag15 90.64(2) . .
Ag4 Ag5 Ag1 120.56(3) 14_456 2_665
Ag4 Ag5 Ag1 178.46(3) 3_565 2_665
Ag4 Ag5 Ag2 120.23(3) 14_456 3_565
Ag4 Ag5 Ag2 59.82(2) 3_565 3_565
Ag4 Ag5 Ag4 60.412(15) 14_456 3_565
Ag4 Ag5 Ag5 120.117(18) 14_456 3_565
Ag4 Ag5 Ag5 90.72(3) 14_456 2_665
Ag4 Ag5 Ag5 120.068(17) 3_565 2_665
Ag4 Ag5 Ag5 89.10(2) 3_565 3_565
Ag4 Ag5 Ag8 123.49(3) 14_456 3_565
Ag4 Ag5 Ag8 118.67(3) 3_565 3_565
Ag4 Ag5 Ag9 89.71(3) 3_565 .
Ag4 Ag5 Ag9 58.22(2) 14_456 .
Ag4 Ag5 Ag15 60.338(18) 3_565 .
Ag4 Ag5 Ag15 60.387(17) 14_456 .
Ag5 Ag5 Ag1 59.12(2) 2_665 2_665
Ag5 Ag5 Ag1 89.36(2) 3_565 2_665
Ag5 Ag5 Ag5 59.999(1) 3_565 2_665
Ag5 Ag5 Ag8 120.96(2) 2_665 3_565
Ag5 Ag5 Ag8 116.29(2) 3_565 3_565
Ag5 Ag5 Ag9 178.31(2) 3_565 .
Ag5 Ag5 Ag9 119.72(4) 2_665 .
Ag6 Ag5 Ag1 88.15(3) 3_565 .
Ag6 Ag5 Ag1 118.34(3) 3_565 2_665
Ag6 Ag5 Ag2 62.01(3) 3_565 3_565
Ag6 Ag5 Ag4 90.97(3) 3_565 14_456
Ag6 Ag5 Ag4 62.47(3) 3_565 3_565
Ag6 Ag5 Ag5 120.57(3) 3_565 3_565
Ag6 Ag5 Ag5 177.45(2) 3_565 2_665
Ag6 Ag5 Ag8 56.48(2) 3_565 3_565
Ag6 Ag5 Ag9 59.79(3) 3_565 .
Ag6 Ag5 Ag15 122.80(3) 3_565 .
Ag9 Ag5 Ag8 65.36(3) . 3_565
Ag15 Ag5 Ag1 118.85(3) . 2_665
Ag15 Ag5 Ag2 89.59(2) . 3_565
Ag15 Ag5 Ag5 59.739(11) . 3_565
Ag15 Ag5 Ag5 59.739(11) . 2_665
Ag15 Ag5 Ag8 175.46(3) . 3_565
Ag15 Ag5 Ag9 118.60(3) . .
Ag2 Ag6 Ag4 58.20(3) . .
Ag2 Ag6 Ag21 90.73(3) . .
Ag4 Ag6 Ag21 62.38(3) . .
Ag5 Ag6 Ag2 59.87(2) 2_665 .
Ag5 Ag6 Ag4 59.50(2) 2_665 .
Ag5 Ag6 Ag7 90.15(3) 2_665 2_665
Ag5 Ag6 Ag8 69.28(3) 2_665 .
Ag5 Ag6 Ag9 63.27(2) 2_665 2_665
Ag5 Ag6 Ag21 121.86(3) 2_665 .
Ag7 Ag6 Ag2 116.23(3) 2_665 .
Ag7 Ag6 Ag4 58.09(2) 2_665 .
Ag7 Ag6 Ag8 130.66(4) 2_665 .
Ag7 Ag6 Ag9 59.44(3) 2_665 2_665
Ag7 Ag6 Ag21 57.37(3) 2_665 .
Ag8 Ag6 Ag2 92.04(3) . .
Ag8 Ag6 Ag4 128.43(3) . .
Ag8 Ag6 Ag9 71.31(3) . 2_665
Ag8 Ag6 Ag21 168.07(3) . .
Ag9 Ag6 Ag2 123.01(3) 2_665 .
Ag9 Ag6 Ag4 90.01(3) 2_665 .
Ag9 Ag6 Ag21 116.46(4) 2_665 .
S4 Ag6 Ag2 135.66(8) . .
S4 Ag6 Ag4 165.00(8) . .
S4 Ag6 Ag5 118.95(6) . 2_665
S4 Ag6 Ag7 107.99(8) . 2_665
S4 Ag6 Ag8 54.53(7) . .
S4 Ag6 Ag9 77.03(7) . 2_665
S4 Ag6 Ag21 116.69(7) . .
S4 Ag6 S5 113.89(9) . .
S5 Ag6 Ag2 56.02(7) . .
S5 Ag6 Ag4 77.86(7) . .
S5 Ag6 Ag5 114.82(8) . 2_665
S5 Ag6 Ag7 107.36(8) . 2_665
S5 Ag6 Ag8 121.96(8) . .
S5 Ag6 Ag9 165.91(8) . 2_665
S5 Ag6 Ag21 51.41(8) . .
Ag2 Ag7 Ag21 90.97(3) 14_456 14_456
Ag2 Ag7 Ag21 94.93(3) 14_456 3_565
Ag4 Ag7 Ag2 60.57(2) 3_565 14_456
Ag4 Ag7 Ag2 59.43(3) 14_456 14_456
Ag4 Ag7 Ag4 60.55(3) 3_565 14_456
Ag4 Ag7 Ag6 62.16(3) 3_565 3_565
Ag4 Ag7 Ag9 93.20(3) 3_565 .
Ag4 Ag7 Ag21 127.38(3) 14_456 3_565
Ag4 Ag7 Ag21 62.69(3) 14_456 14_456
Ag4 Ag7 Ag21 123.25(3) 3_565 14_456
Ag4 Ag7 Ag21 66.82(3) 3_565 3_565
Ag6 Ag7 Ag2 122.60(3) 3_565 14_456
Ag6 Ag7 Ag4 89.35(3) 3_565 14_456
Ag6 Ag7 Ag21 65.70(3) 3_565 3_565
Ag6 Ag7 Ag21 117.48(3) 3_565 14_456
Ag9 Ag7 Ag2 118.78(4) . 14_456
Ag9 Ag7 Ag4 59.55(3) . 14_456
Ag9 Ag7 Ag6 60.78(3) . 3_565
Ag9 Ag7 Ag21 56.81(3) . 14_456
Ag9 Ag7 Ag21 126.04(4) . 3_565
Ag21 Ag7 Ag21 169.93(4) 3_565 14_456
S5 Ag7 Ag2 56.73(6) 14_456 14_456
S5 Ag7 Ag4 79.31(7) 14_456 14_456
S5 Ag7 Ag4 116.39(6) 14_456 3_565
S5 Ag7 Ag6 166.82(8) 14_456 3_565
S5 Ag7 Ag9 107.11(9) 14_456 .
S5 Ag7 Ag21 51.10(8) 14_456 14_456
S5 Ag7 Ag21 126.80(9) 14_456 3_565
S10 Ag7 Ag2 134.40(9) 3_565 14_456
S10 Ag7 Ag4 118.12(10) 3_565 3_565
S10 Ag7 Ag4 165.12(9) 3_565 14_456
S10 Ag7 Ag6 77.93(9) 3_565 3_565
S10 Ag7 Ag9 106.79(8) 3_565 .
S10 Ag7 Ag21 53.90(9) 3_565 3_565
S10 Ag7 Ag21 116.48(9) 3_565 14_456
S10 Ag7 S5 112.25(11) 3_565 14_456
Ag1 Ag8 Ag1 56.18(3) 2_665 3_565
Ag1 Ag8 Ag5 53.45(2) 3_565 2_665
Ag1 Ag8 Ag5 55.05(2) 2_665 2_665
Ag1 Ag8 Ag6 86.15(3) 2_665 .
Ag6 Ag8 Ag1 107.57(3) . 3_565
Ag6 Ag8 Ag5 54.25(2) . 2_665
S1 Ag8 Ag1 55.57(7) . 2_665
S1 Ag8 Ag1 74.36(6) . 3_565
S1 Ag8 Ag5 108.10(8) . 2_665
S1 Ag8 Ag6 133.57(8) . .
S1 Ag8 S2 112.96(9) . .
S1 Ag8 S4 136.56(9) . .
S2 Ag8 Ag1 107.87(8) . 2_665
S2 Ag8 Ag1 52.99(7) . 3_565
S2 Ag8 Ag5 73.43(7) . 2_665
S2 Ag8 Ag6 102.50(7) . .
S4 Ag8 Ag1 149.04(7) . 3_565
S4 Ag8 Ag1 135.66(8) . 2_665
S4 Ag8 Ag5 105.89(7) . 2_665
S4 Ag8 Ag6 55.47(7) . .
S4 Ag8 S2 102.04(10) . .
Ag2 Ag9 Ag5 57.11(2) . .
Ag2 Ag9 Ag6 113.85(3) . 3_565
Ag4 Ag9 Ag2 60.27(3) 14_456 .
Ag4 Ag9 Ag5 58.34(2) 14_456 .
Ag4 Ag9 Ag6 89.28(3) 14_456 3_565
Ag4 Ag9 Ag7 60.43(3) 14_456 .
Ag4 Ag9 Ag21 66.67(3) 14_456 14_456
Ag6 Ag9 Ag5 56.93(2) 3_565 .
Ag7 Ag9 Ag2 120.36(3) . .
Ag7 Ag9 Ag5 86.74(3) . .
Ag7 Ag9 Ag6 59.78(3) . 3_565
Ag7 Ag9 Ag21 66.70(3) . 14_456
Ag21 Ag9 Ag2 95.25(3) 14_456 .
Ag21 Ag9 Ag5 125.00(3) 14_456 .
Ag21 Ag9 Ag6 126.35(4) 14_456 3_565
S2 Ag9 Ag2 59.63(6) 3_565 .
S2 Ag9 Ag4 118.08(7) 3_565 14_456
S2 Ag9 Ag5 77.68(8) 3_565 .
S2 Ag9 Ag6 101.70(7) 3_565 3_565
S2 Ag9 Ag7 160.72(8) 3_565 .
S2 Ag9 Ag21 131.93(7) 3_565 14_456
S2 Ag9 S7 116.47(11) 3_565 14_456
S7 Ag9 Ag2 138.06(9) 14_456 .
S7 Ag9 Ag4 117.20(8) 14_456 14_456
S7 Ag9 Ag5 162.42(9) 14_456 .
S7 Ag9 Ag6 107.83(9) 14_456 3_565
S7 Ag9 Ag7 77.14(8) 14_456 .
S7 Ag9 Ag21 54.40(8) 14_456 14_456
S3 Ag10 S3 92.82(10) 3 .
S3 Ag10 S3 92.82(10) 3 2
S3 Ag10 S3 92.82(10) 2 .
P16 Ag10 S3 123.24(7) . 2
P16 Ag10 S3 123.25(7) . .
P16 Ag10 S3 123.24(7) . 3
Ag11 Ag11 Ag11 60.0 3 2
Ag11 Ag11 Ag13 59.54(2) 3 3
Ag11 Ag11 Ag13 89.941(19) 2 3
Ag11 Ag11 Ag23 67.19(5) 2 .
Ag11 Ag11 Ag23 56.61(3) 3 3
Ag11 Ag11 Ag23 116.23(3) 2 3
Ag11 Ag11 Ag23 126.72(5) 3 .
Ag13 Ag11 Ag11 90.60(2) . 3
Ag13 Ag11 Ag11 60.68(3) . 2
Ag13 Ag11 Ag13 60.42(3) . 3
Ag13 Ag11 Ag23 124.52(3) . 3
Ag13 Ag11 Ag23 68.74(3) . .
Ag13 Ag11 Ag23 64.29(3) 3 3
Ag14 Ag11 Ag11 118.76(2) . 3
Ag14 Ag11 Ag11 121.21(3) . 2
Ag14 Ag11 Ag13 59.24(3) . 3
Ag14 Ag11 Ag13 60.58(3) . .
Ag14 Ag11 Ag23 94.95(4) . 3
Ag14 Ag11 Ag23 93.60(3) . .
Ag23 Ag11 Ag13 129.04(4) . 3
Ag23 Ag11 Ag23 166.66(5) . 3
S3 Ag11 Ag11 79.85(10) . 2
S3 Ag11 Ag11 107.14(7) . 3
S3 Ag11 Ag13 120.33(9) . .
S3 Ag11 Ag13 166.36(8) . 3
S3 Ag11 Ag14 134.08(7) . .
S3 Ag11 Ag23 112.19(8) . 3
S3 Ag11 Ag23 54.82(7) . .
S3 Ag11 S6 109.98(12) . 3
S6 Ag11 Ag11 165.55(10) 3 2
S6 Ag11 Ag11 106.14(10) 3 3
S6 Ag11 Ag13 118.89(8) 3 .
S6 Ag11 Ag13 78.53(8) 3 3
S6 Ag11 Ag14 59.88(8) 3 .
S6 Ag11 Ag23 127.01(10) 3 .
S6 Ag11 Ag23 50.80(10) 3 3
Ag12 Ag12 Ag12 119.993(1) 12_556 11_556
Ag12 Ag12 Ag14 59.39(3) 12_556 12_556
Ag12 Ag12 Ag14 118.79(4) 11_556 12_556
Ag12 Ag12 Ag18 178.87(4) 12_556 .
Ag12 Ag12 Ag18 58.96(3) 11_556 .
Ag12 Ag12 Ag20 121.21(4) 11_556 .
Ag12 Ag12 Ag20 87.68(4) 12_556 .
Ag12 Ag12 Ag24 118.19(4) 12_556 .
Ag12 Ag12 Ag24 121.81(4) 11_556 .
Ag13 Ag12 Ag12 89.42(3) 11_556 12_556
Ag13 Ag12 Ag12 90.67(3) . 11_556
Ag13 Ag12 Ag12 59.59(3) . 12_556
Ag13 Ag12 Ag12 59.84(3) 11_556 11_556
Ag13 Ag12 Ag13 119.53(3) 11_556 .
Ag13 Ag12 Ag14 58.96(3) 11_556 12_556
Ag13 Ag12 Ag14 120.20(3) 11_556 .
Ag13 Ag12 Ag14 118.97(4) . 12_556
Ag13 Ag12 Ag18 89.62(3) 11_556 .
Ag13 Ag12 Ag18 120.46(4) . .
Ag13 Ag12 Ag20 177.01(4) 11_556 .
Ag13 Ag12 Ag20 58.18(2) . .
Ag13 Ag12 Ag22 59.728(18) . .
Ag13 Ag12 Ag22 59.811(17) 11_556 .
Ag13 Ag12 Ag24 119.73(3) . .
Ag13 Ag12 Ag24 120.67(3) 11_556 .
Ag14 Ag12 Ag12 119.74(4) . 12_556
Ag14 Ag12 Ag12 60.37(3) . 11_556
Ag14 Ag12 Ag13 60.15(3) . .
Ag14 Ag12 Ag14 178.52(4) . 12_556
Ag14 Ag12 Ag18 60.32(3) . .
Ag14 Ag12 Ag20 119.90(3) 12_556 .
Ag14 Ag12 Ag20 60.87(3) . .
Ag14 Ag12 Ag22 89.54(2) . .
Ag14 Ag12 Ag24 89.89(3) 12_556 .
Ag14 Ag12 Ag24 91.58(3) . .
Ag16 Ag12 Ag12 92.76(4) 11_556 11_556
Ag16 Ag12 Ag12 119.71(4) 11_556 12_556
Ag16 Ag12 Ag13 63.78(3) 11_556 11_556
Ag16 Ag12 Ag13 176.21(3) 11_556 .
Ag16 Ag12 Ag14 120.42(4) 11_556 .
Ag16 Ag12 Ag14 60.54(3) 11_556 12_556
Ag16 Ag12 Ag18 60.32(3) 11_556 .
Ag16 Ag12 Ag20 118.44(3) 11_556 .
Ag16 Ag12 Ag22 123.58(3) 11_556 .
Ag16 Ag12 Ag24 56.90(3) 11_556 .
Ag18 Ag12 Ag12 60.57(4) 12_556 12_556
Ag18 Ag12 Ag12 178.91(5) 12_556 11_556
Ag18 Ag12 Ag13 119.48(4) 12_556 11_556
Ag18 Ag12 Ag13 90.42(3) 12_556 .
Ag18 Ag12 Ag14 60.54(3) 12_556 12_556
Ag18 Ag12 Ag14 120.32(3) 12_556 .
Ag18 Ag12 Ag14 120.52(3) . 12_556
Ag18 Ag12 Ag16 86.16(3) 12_556 11_556
Ag18 Ag12 Ag18 120.46(3) 12_556 .
Ag18 Ag12 Ag20 59.52(3) 12_556 .
Ag18 Ag12 Ag20 93.27(3) . .
Ag18 Ag12 Ag22 120.57(4) 12_556 .
Ag18 Ag12 Ag24 57.61(3) 12_556 .
Ag18 Ag12 Ag24 62.85(3) . .
Ag20 Ag12 Ag24 61.55(3) . .
Ag22 Ag12 Ag12 60.0 . 12_556
Ag22 Ag12 Ag12 60.0 . 11_556
Ag22 Ag12 Ag14 88.98(3) . 12_556
Ag22 Ag12 Ag18 118.96(3) . .
Ag22 Ag12 Ag20 117.90(3) . .
Ag22 Ag12 Ag24 178.18(4) . .
Ag11 Ag13 Ag11 59.78(4) . 2
Ag11 Ag13 Ag12 119.17(4) . .
Ag11 Ag13 Ag12 179.21(4) . 12_556
Ag11 Ag13 Ag13 59.23(2) 2 2
Ag11 Ag13 Ag13 90.040(19) . 2
Ag11 Ag13 Ag13 60.35(2) . 3
Ag11 Ag13 Ag13 89.39(2) 2 3
Ag11 Ag13 Ag14 59.31(3) . .
Ag11 Ag13 Ag16 91.57(3) 2 .
Ag11 Ag13 Ag16 121.32(3) . .
Ag11 Ag13 Ag22 120.03(3) . .
Ag11 Ag13 Ag23 55.93(3) . .
Ag11 Ag13 Ag23 62.16(3) 2 .
Ag12 Ag13 Ag11 120.49(4) 12_556 2
Ag12 Ag13 Ag11 178.55(4) . 2
Ag12 Ag13 Ag12 60.573(16) 12_556 .
Ag12 Ag13 Ag13 120.184(18) . 2
Ag12 Ag13 Ag13 90.72(3) 12_556 2
Ag12 Ag13 Ag13 89.19(3) . 3
Ag12 Ag13 Ag13 120.267(18) 12_556 3
Ag12 Ag13 Ag14 59.87(3) . .
Ag12 Ag13 Ag14 120.44(3) 12_556 .
Ag12 Ag13 Ag16 58.07(3) 12_556 .
Ag12 Ag13 Ag16 89.86(3) . .
Ag12 Ag13 Ag22 60.59(2) 12_556 .
Ag12 Ag13 Ag23 123.42(3) 12_556 .
Ag12 Ag13 Ag23 118.30(3) . .
Ag13 Ag13 Ag13 60.0 2 3
Ag13 Ag13 Ag16 178.34(3) 3 .
Ag13 Ag13 Ag16 119.45(5) 2 .
Ag13 Ag13 Ag23 121.21(2) 2 .
Ag13 Ag13 Ag23 116.19(3) 3 .
Ag14 Ag13 Ag11 119.05(3) . 2
Ag14 Ag13 Ag11 59.41(3) 2 2
Ag14 Ag13 Ag11 119.17(4) 2 .
Ag14 Ag13 Ag12 61.09(3) 2 12_556
Ag14 Ag13 Ag12 121.66(4) 2 .
Ag14 Ag13 Ag13 60.22(4) 2 2
Ag14 Ag13 Ag13 118.81(3) . 2
Ag14 Ag13 Ag13 120.21(4) 2 3
Ag14 Ag13 Ag13 58.81(3) . 3
Ag14 Ag13 Ag14 178.39(4) 2 .
Ag14 Ag13 Ag16 121.73(3) . .
Ag14 Ag13 Ag16 59.28(3) 2 .
Ag14 Ag13 Ag22 90.65(3) 2 .
Ag14 Ag13 Ag23 85.73(3) . .
Ag14 Ag13 Ag23 93.75(4) 2 .
Ag16 Ag13 Ag23 65.47(3) . .
Ag20 Ag13 Ag11 88.71(3) . .
Ag20 Ag13 Ag11 118.36(3) . 2
Ag20 Ag13 Ag12 62.23(3) . .
Ag20 Ag13 Ag12 90.53(3) . 12_556
Ag20 Ag13 Ag13 120.96(5) . 3
Ag20 Ag13 Ag13 177.58(3) . 2
Ag20 Ag13 Ag14 62.17(3) . .
Ag20 Ag13 Ag14 118.74(4) . 2
Ag20 Ag13 Ag16 59.66(3) . .
Ag20 Ag13 Ag22 122.72(3) . .
Ag20 Ag13 Ag23 56.41(3) . .
Ag22 Ag13 Ag11 118.92(3) . 2
Ag22 Ag13 Ag12 60.503(19) . .
Ag22 Ag13 Ag13 59.689(10) . 3
Ag22 Ag13 Ag13 59.690(10) . 2
Ag22 Ag13 Ag14 89.82(3) . .
Ag22 Ag13 Ag16 118.65(3) . .
Ag22 Ag13 Ag23 175.21(4) . .
Ag11 Ag14 Ag12 121.31(3) . 11_556
Ag11 Ag14 Ag12 120.08(4) . .
Ag11 Ag14 Ag13 60.11(3) . .
Ag11 Ag14 Ag16 95.31(3) . 3
Ag11 Ag14 Ag18 179.60(5) . .
Ag11 Ag14 Ag20 86.89(3) . .
Ag12 Ag14 Ag12 60.23(2) . 11_556
Ag12 Ag14 Ag13 59.98(3) . .
Ag12 Ag14 Ag16 59.14(3) 11_556 3
Ag12 Ag14 Ag16 119.15(3) . 3
Ag12 Ag14 Ag18 60.31(3) . .
Ag12 Ag14 Ag20 60.87(3) . .
Ag12 Ag14 Ag20 121.07(4) 11_556 .
Ag13 Ag14 Ag11 61.36(2) 3 .
Ag13 Ag14 Ag12 90.49(3) . 11_556
Ag13 Ag14 Ag12 90.50(3) 3 .
Ag13 Ag14 Ag12 59.96(2) 3 11_556
Ag13 Ag14 Ag13 60.97(3) 3 .
Ag13 Ag14 Ag16 63.62(3) 3 3
Ag13 Ag14 Ag16 124.53(3) . 3
Ag13 Ag14 Ag18 120.28(4) . .
Ag13 Ag14 Ag18 118.86(3) 3 .
Ag13 Ag14 Ag20 58.13(3) . .
Ag13 Ag14 Ag20 119.07(4) 3 .
Ag16 Ag14 Ag20 177.20(4) 3 .
Ag18 Ag14 Ag12 58.91(2) . 11_556
Ag18 Ag14 Ag16 84.53(3) . 3
Ag18 Ag14 Ag20 93.26(3) . .
S6 Ag14 Ag11 56.39(7) 3 .
S6 Ag14 Ag12 168.18(9) 3 .
S6 Ag14 Ag12 110.71(8) 3 11_556
S6 Ag14 Ag13 77.96(9) 3 3
S6 Ag14 Ag13 115.05(8) 3 .
S6 Ag14 Ag16 53.26(7) 3 3
S6 Ag14 Ag18 123.26(7) 3 .
S6 Ag14 Ag20 127.24(8) 3 .
S11 Ag14 Ag11 124.03(8) . .
S11 Ag14 Ag12 79.68(8) . .
S11 Ag14 Ag12 113.92(8) . 11_556
S11 Ag14 Ag13 113.24(9) . .
S11 Ag14 Ag13 170.18(9) . 3
S11 Ag14 Ag16 121.17(9) . 3
S11 Ag14 Ag18 55.82(8) . .
S11 Ag14 Ag20 56.05(8) . .
S11 Ag14 S6 111.83(12) . 3
Ag4 Ag15 Ag4 60.000(1) 3_565 14_456
Ag4 Ag15 Ag4 119.998(1) 3_565 2_665
Ag4 Ag15 Ag4 119.999(1) 14_456 15_556
Ag4 Ag15 Ag4 60.002(1) 15_556 2_665
Ag4 Ag15 Ag4 119.999(1) 13_566 15_556
Ag4 Ag15 Ag4 60.000(1) 3_565 13_566
Ag4 Ag15 Ag4 180.0 13_566 .
Ag4 Ag15 Ag4 60.0 . 15_556
Ag4 Ag15 Ag4 180.0 14_456 2_665
Ag4 Ag15 Ag4 60.0 14_456 .
Ag4 Ag15 Ag4 180.0 3_565 15_556
Ag4 Ag15 Ag4 60.0 13_566 2_665
Ag4 Ag15 Ag4 120.0 . 2_665
Ag4 Ag15 Ag4 120.0 3_565 .
Ag4 Ag15 Ag4 120.0 13_566 14_456
Ag5 Ag15 Ag4 120.20(2) 13_566 3_565
Ag5 Ag15 Ag4 120.21(2) 2_665 13_566
Ag5 Ag15 Ag4 90.770(18) 13_566 .
Ag5 Ag15 Ag4 120.301(17) 3_565 .
Ag5 Ag15 Ag4 59.79(2) 14_456 13_566
Ag5 Ag15 Ag4 120.299(17) 14_456 15_556
Ag5 Ag15 Ag4 90.763(18) 15_556 3_565
Ag5 Ag15 Ag4 90.770(18) 3_565 15_556
Ag5 Ag15 Ag4 120.295(17) 15_556 13_566
Ag5 Ag15 Ag4 90.767(18) 14_456 2_665
Ag5 Ag15 Ag4 89.232(18) 15_556 15_556
Ag5 Ag15 Ag4 59.79(2) 3_565 2_665
Ag5 Ag15 Ag4 90.769(18) . 13_566
Ag5 Ag15 Ag4 120.21(2) 3_565 14_456
Ag5 Ag15 Ag4 89.230(18) 13_566 13_566
Ag5 Ag15 Ag4 89.231(18) . .
Ag5 Ag15 Ag4 120.21(2) 14_456 .
Ag5 Ag15 Ag4 59.698(17) 13_566 2_665
Ag5 Ag15 Ag4 89.234(18) 2_665 2_665
Ag5 Ag15 Ag4 89.228(18) 14_456 14_456
Ag5 Ag15 Ag4 59.79(2) 15_556 14_456
Ag5 Ag15 Ag4 59.703(17) 15_556 .
Ag5 Ag15 Ag4 59.794(19) 13_566 15_556
Ag5 Ag15 Ag4 120.21(2) . 15_556
Ag5 Ag15 Ag4 59.699(17) . 14_456
Ag5 Ag15 Ag4 59.794(19) . 3_565
Ag5 Ag15 Ag4 59.700(17) 2_665 15_556
Ag5 Ag15 Ag4 89.234(18) 3_565 3_565
Ag5 Ag15 Ag4 59.701(17) 3_565 13_566
Ag5 Ag15 Ag4 120.297(17) 13_566 14_456
Ag5 Ag15 Ag4 59.696(17) 14_456 3_565
Ag5 Ag15 Ag4 59.79(2) 2_665 .
Ag5 Ag15 Ag4 120.20(2) 15_556 2_665
Ag5 Ag15 Ag4 120.305(17) 2_665 3_565
Ag5 Ag15 Ag4 120.305(17) . 2_665
Ag5 Ag15 Ag4 90.771(18) 2_665 14_456
Ag5 Ag15 Ag5 119.48(2) 15_556 .
Ag5 Ag15 Ag5 60.51(2) 14_456 13_566
Ag5 Ag15 Ag5 60.52(2) 15_556 13_566
Ag5 Ag15 Ag5 119.48(2) 14_456 3_565
Ag5 Ag15 Ag5 119.48(2) 15_556 2_665
Ag5 Ag15 Ag5 60.51(2) 14_456 15_556
Ag5 Ag15 Ag5 180.0 15_556 3_565
Ag5 Ag15 Ag5 60.52(2) . 3_565
Ag5 Ag15 Ag5 180.0 13_566 .
Ag5 Ag15 Ag5 180.00(3) 14_456 2_665
Ag5 Ag15 Ag5 119.48(2) 14_456 .
Ag5 Ag15 Ag5 60.52(2) . 2_665
Ag5 Ag15 Ag5 119.48(2) 13_566 3_565
Ag5 Ag15 Ag5 119.48(2) 13_566 2_665
Ag5 Ag15 Ag5 60.52(2) 3_565 2_665
Ag12 Ag16 Ag13 58.15(2) 12_556 .
Ag12 Ag16 Ag14 60.32(3) 12_556 2
Ag12 Ag16 Ag18 60.43(3) 12_556 12_556
Ag12 Ag16 Ag20 88.83(3) 12_556 .
Ag12 Ag16 Ag24 66.75(3) 12_556 12_556
Ag14 Ag16 Ag13 57.10(2) 2 .
Ag14 Ag16 Ag20 113.75(3) 2 .
Ag18 Ag16 Ag13 86.60(3) 12_556 .
Ag18 Ag16 Ag14 120.41(4) 12_556 2
Ag18 Ag16 Ag20 59.38(3) 12_556 .
Ag20 Ag16 Ag13 56.83(3) . .
Ag24 Ag16 Ag13 124.89(4) 12_556 .
Ag24 Ag16 Ag14 95.53(4) 12_556 2
Ag24 Ag16 Ag18 66.50(3) 12_556 12_556
Ag24 Ag16 Ag20 125.77(4) 12_556 .
S6 Ag16 Ag12 118.43(7) . 12_556
S6 Ag16 Ag13 77.71(8) . .
S6 Ag16 Ag14 60.07(7) . 2
S6 Ag16 Ag18 160.22(10) . 12_556
S6 Ag16 Ag20 101.47(10) . .
S6 Ag16 Ag24 132.74(11) . 12_556
S6 Ag16 S8 117.27(11) . 12_556
S8 Ag16 Ag12 116.69(9) 12_556 12_556
S8 Ag16 Ag13 161.52(9) 12_556 .
S8 Ag16 Ag14 138.61(9) 12_556 2
S8 Ag16 Ag18 76.29(8) 12_556 12_556
S8 Ag16 Ag20 107.27(9) 12_556 .
S8 Ag16 Ag24 54.06(9) 12_556 12_556
S7 Ag17 S4 97.99(8) 15_556 .
S7 Ag17 S10 94.33(10) 15_556 .
S10 Ag17 S4 95.27(12) . .
P14 Ag17 S4 115.80(16) . .
P14 Ag17 S7 121.87(14) . 15_556
P14 Ag17 S10 125.30(13) . .
Ag12 Ag18 Ag12 60.46(3) 11_556 .
Ag12 Ag18 Ag14 60.55(2) 11_556 .
Ag12 Ag18 Ag16 93.03(3) 11_556 11_556
Ag12 Ag18 Ag20 61.92(3) 11_556 11_556
Ag12 Ag18 Ag24 66.55(3) 11_556 11_556
Ag12 Ag18 Ag24 127.01(3) . 11_556
Ag12 Ag18 Ag24 62.63(3) . .
Ag12 Ag18 Ag24 123.10(4) 11_556 .
Ag14 Ag18 Ag12 59.37(3) . .
Ag14 Ag18 Ag24 95.09(3) . 11_556
Ag14 Ag18 Ag24 90.94(3) . .
Ag16 Ag18 Ag12 59.26(3) 11_556 .
Ag16 Ag18 Ag14 118.42(4) 11_556 .
Ag16 Ag18 Ag24 125.80(4) 11_556 11_556
Ag16 Ag18 Ag24 56.56(3) 11_556 .
Ag20 Ag18 Ag12 88.93(3) 11_556 .
Ag20 Ag18 Ag14 122.31(3) 11_556 .
Ag20 Ag18 Ag16 60.73(3) 11_556 11_556
Ag20 Ag18 Ag24 117.20(4) 11_556 .
Ag20 Ag18 Ag24 65.48(3) 11_556 11_556
Ag24 Ag18 Ag24 170.34(4) 11_556 .
S9 Ag18 Ag12 118.36(10) 11_556 11_556
S9 Ag18 Ag12 164.88(9) 11_556 .
S9 Ag18 Ag14 134.76(10) 11_556 .
S9 Ag18 Ag16 106.80(9) 11_556 11_556
S9 Ag18 Ag20 78.25(9) 11_556 11_556
S9 Ag18 Ag24 54.35(10) 11_556 11_556
S9 Ag18 Ag24 116.30(10) 11_556 .
S9 Ag18 S11 112.08(12) 11_556 .
S11 Ag18 Ag12 79.58(9) . .
S11 Ag18 Ag12 116.35(7) . 11_556
S11 Ag18 Ag14 56.65(7) . .
S11 Ag18 Ag16 107.26(8) . 11_556
S11 Ag18 Ag20 166.82(9) . 11_556
S11 Ag18 Ag24 51.51(8) . .
S11 Ag18 Ag24 126.91(9) . 11_556
S8 Ag19 S9 92.95(12) 12_556 .
S8 Ag19 S12 98.91(12) 12_556 .
S9 Ag19 S12 95.27(12) . .
P15 Ag19 S8 123.58(18) . 12_556
P15 Ag19 S9 124.73(18) . .
P15 Ag19 S12 115.05(17) . .
Ag12 Ag20 Ag14 58.26(3) . .
Ag12 Ag20 Ag24 62.57(3) . .
Ag13 Ag20 Ag12 59.59(2) . .
Ag13 Ag20 Ag14 59.70(3) . .
Ag13 Ag20 Ag16 63.51(3) . .
Ag13 Ag20 Ag18 90.69(3) . 12_556
Ag13 Ag20 Ag23 69.06(3) . .
Ag13 Ag20 Ag24 122.15(4) . .
Ag14 Ag20 Ag24 90.72(4) . .
Ag16 Ag20 Ag12 90.54(3) . .
Ag16 Ag20 Ag14 123.11(3) . .
Ag16 Ag20 Ag24 117.25(4) . .
Ag18 Ag20 Ag12 58.56(3) 12_556 .
Ag18 Ag20 Ag14 116.75(3) 12_556 .
Ag18 Ag20 Ag16 59.88(3) 12_556 .
Ag18 Ag20 Ag23 131.30(5) 12_556 .
Ag18 Ag20 Ag24 57.71(3) 12_556 .
Ag23 Ag20 Ag12 128.23(3) . .
Ag23 Ag20 Ag14 91.20(3) . .
Ag23 Ag20 Ag16 71.50(4) . .
Ag23 Ag20 Ag24 167.57(4) . .
S11 Ag20 Ag12 78.06(8) . .
S11 Ag20 Ag13 114.40(6) . .
S11 Ag20 Ag14 55.65(6) . .
S11 Ag20 Ag16 166.98(9) . .
S11 Ag20 Ag18 108.10(8) . 12_556
S11 Ag20 Ag23 120.58(9) . .
S11 Ag20 Ag24 51.78(8) . .
S12 Ag20 Ag12 166.66(10) . .
S12 Ag20 Ag13 119.51(9) . .
S12 Ag20 Ag14 134.22(9) . .
S12 Ag20 Ag16 78.12(10) . .
S12 Ag20 Ag18 108.97(9) . 12_556
S12 Ag20 Ag23 54.81(8) . .
S12 Ag20 Ag24 116.45(8) . .
S12 Ag20 S11 112.31(12) . .
Ag4 Ag21 Ag7 54.32(3) . 15_556
Ag6 Ag21 Ag4 55.94(2) . .
Ag6 Ag21 Ag7 84.68(3) . 15_556
Ag7 Ag21 Ag4 55.61(2) 2_665 .
Ag7 Ag21 Ag6 56.92(3) 2_665 .
Ag7 Ag21 Ag7 109.93(4) 2_665 15_556
Ag9 Ag21 Ag4 56.31(2) 15_556 .
Ag9 Ag21 Ag6 112.25(3) 15_556 .
Ag9 Ag21 Ag7 56.50(3) 15_556 15_556
Ag9 Ag21 Ag7 84.87(3) 15_556 2_665
S5 Ag21 Ag4 75.11(6) . .
S5 Ag21 Ag6 53.54(7) . .
S5 Ag21 Ag7 108.99(7) . 2_665
S5 Ag21 Ag7 52.77(8) . 15_556
S5 Ag21 Ag9 108.45(9) . 15_556
S7 Ag21 Ag4 109.57(8) . .
S7 Ag21 Ag6 157.34(9) . .
S7 Ag21 Ag7 132.92(8) . 2_665
S7 Ag21 Ag7 72.76(8) . 15_556
S7 Ag21 Ag9 56.63(7) . 15_556
S7 Ag21 S5 108.40(11) . .
S10 Ag21 Ag4 109.06(7) . .
S10 Ag21 Ag6 73.95(8) . .
S10 Ag21 Ag7 158.43(8) . 15_556
S10 Ag21 Ag7 55.66(6) . 2_665
S10 Ag21 Ag9 129.51(9) . 15_556
S10 Ag21 S5 113.20(12) . .
S10 Ag21 S7 128.69(12) . .
Ag12 Ag22 Ag12 120.0 2 .
Ag12 Ag22 Ag12 120.0 10_556 12_556
Ag12 Ag22 Ag12 60.0 10_556 2
Ag12 Ag22 Ag12 60.0 12_556 2
Ag12 Ag22 Ag12 180.0 12_556 3
Ag12 Ag22 Ag12 180.0 10_556 .
Ag12 Ag22 Ag12 60.0 11_556 .
Ag12 Ag22 Ag12 120.0 3 .
Ag12 Ag22 Ag12 60.0 10_556 3
Ag12 Ag22 Ag12 119.998(1) 3 2
Ag12 Ag22 Ag12 60.0 3 11_556
Ag12 Ag22 Ag12 180.0 2 11_556
Ag12 Ag22 Ag12 119.998(1) 10_556 11_556
Ag12 Ag22 Ag12 60.0 12_556 .
Ag12 Ag22 Ag12 119.998(1) 12_556 11_556
Ag13 Ag22 Ag12 120.23(2) 10_556 .
Ag13 Ag22 Ag12 120.40(2) . 3
Ag13 Ag22 Ag12 90.69(2) 2 12_556
Ag13 Ag22 Ag12 120.23(2) 3 12_556
Ag13 Ag22 Ag12 90.69(2) 11_556 3
Ag13 Ag22 Ag12 120.23(2) 12_556 3
Ag13 Ag22 Ag12 89.31(2) . 2
Ag13 Ag22 Ag12 120.23(2) 11_556 2
Ag13 Ag22 Ag12 89.31(2) 2 3
Ag13 Ag22 Ag12 59.77(2) 11_556 11_556
Ag13 Ag22 Ag12 59.77(2) 3 3
Ag13 Ag22 Ag12 59.77(2) . .
Ag13 Ag22 Ag12 89.31(2) 10_556 11_556
Ag13 Ag22 Ag12 59.61(2) 2 10_556
Ag13 Ag22 Ag12 59.61(2) 12_556 2
Ag13 Ag22 Ag12 59.77(2) 12_556 12_556
Ag13 Ag22 Ag12 59.61(2) 3 11_556
Ag13 Ag22 Ag12 120.39(2) 12_556 11_556
Ag13 Ag22 Ag12 59.61(2) 11_556 .
Ag13 Ag22 Ag12 120.39(2) 2 .
Ag13 Ag22 Ag12 90.69(2) 12_556 .
Ag13 Ag22 Ag12 89.31(2) 11_556 12_556
Ag13 Ag22 Ag12 120.23(2) . 10_556
Ag13 Ag22 Ag12 59.61(2) 10_556 3
Ag13 Ag22 Ag12 59.77(2) 2 2
Ag13 Ag22 Ag12 90.69(2) 3 10_556
Ag13 Ag22 Ag12 120.39(2) 3 2
Ag13 Ag22 Ag12 59.77(2) 10_556 10_556
Ag13 Ag22 Ag12 90.69(2) . 11_556
Ag13 Ag22 Ag12 89.31(2) 3 .
Ag13 Ag22 Ag12 120.23(2) 2 11_556
Ag13 Ag22 Ag12 120.39(2) 10_556 12_556
Ag13 Ag22 Ag12 120.39(2) 11_556 10_556
Ag13 Ag22 Ag12 59.60(2) . 12_556
Ag13 Ag22 Ag12 90.69(2) 10_556 2
Ag13 Ag22 Ag12 89.31(2) 12_556 10_556
Ag13 Ag22 Ag13 119.37(2) 11_556 3
Ag13 Ag22 Ag13 180.000(17) 11_556 2
Ag13 Ag22 Ag13 119.37(2) 3 10_556
Ag13 Ag22 Ag13 180.000(17) 12_556 3
Ag13 Ag22 Ag13 119.37(2) 2 12_556
Ag13 Ag22 Ag13 60.63(2) 2 3
Ag13 Ag22 Ag13 60.63(2) . 3
Ag13 Ag22 Ag13 60.63(2) 12_556 10_556
Ag13 Ag22 Ag13 60.63(2) 11_556 12_556
Ag13 Ag22 Ag13 119.37(2) . 11_556
Ag13 Ag22 Ag13 60.63(2) . 2
Ag13 Ag22 Ag13 60.63(2) 11_556 10_556
Ag13 Ag22 Ag13 119.37(2) 2 10_556
Ag13 Ag22 Ag13 180.0 . 10_556
Ag13 Ag22 Ag13 119.37(2) . 12_556
Ag11 Ag23 Ag11 56.20(4) . 2
Ag11 Ag23 Ag13 53.54(2) 2 .
Ag11 Ag23 Ag13 55.33(3) . .
Ag11 Ag23 Ag20 87.07(4) . .
Ag20 Ag23 Ag11 107.90(4) . 2
Ag20 Ag23 Ag13 54.53(3) . .
S3 Ag23 Ag11 55.42(7) . .
S3 Ag23 Ag11 74.17(8) . 2
S3 Ag23 Ag13 108.17(7) . .
S3 Ag23 Ag20 134.47(10) . .
S3 Ag23 S6 113.17(12) . .
S3 Ag23 S12 135.90(12) . .
S6 Ag23 Ag11 108.30(7) . .
S6 Ag23 Ag11 53.42(6) . 2
S6 Ag23 Ag13 73.47(7) . .
S6 Ag23 Ag20 101.82(8) . .
S12 Ag23 Ag11 135.98(11) . .
S12 Ag23 Ag11 149.86(10) . 2
S12 Ag23 Ag13 106.63(9) . .
S12 Ag23 Ag20 55.54(9) . .
S12 Ag23 S6 102.06(12) . .
Ag12 Ag24 Ag18 54.51(3) . .
Ag16 Ag24 Ag12 56.35(2) 11_556 .
Ag16 Ag24 Ag18 56.95(3) 11_556 .
Ag16 Ag24 Ag18 84.75(4) 11_556 12_556
Ag16 Ag24 Ag20 112.22(3) 11_556 .
Ag18 Ag24 Ag12 55.84(3) 12_556 .
Ag18 Ag24 Ag18 110.34(4) 12_556 .
Ag18 Ag24 Ag20 56.80(3) 12_556 .
Ag20 Ag24 Ag12 55.88(2) . .
Ag20 Ag24 Ag18 84.88(3) . .
S8 Ag24 Ag12 109.95(7) . .
S8 Ag24 Ag16 57.25(7) . 11_556
S8 Ag24 Ag18 133.51(10) . 12_556
S8 Ag24 Ag18 72.67(7) . .
S8 Ag24 Ag20 157.41(8) . .
S8 Ag24 S9 128.52(11) . .
S8 Ag24 S11 107.79(13) . .
S9 Ag24 Ag12 109.08(9) . .
S9 Ag24 Ag16 128.94(10) . 11_556
S9 Ag24 Ag18 158.71(9) . .
S9 Ag24 Ag18 55.40(9) . 12_556
S9 Ag24 Ag20 74.01(9) . .
S9 Ag24 S11 113.62(12) . .
S11 Ag24 Ag12 75.25(7) . .
S11 Ag24 Ag16 108.72(8) . 11_556
S11 Ag24 Ag18 109.36(9) . 12_556
S11 Ag24 Ag18 52.60(7) . .
S11 Ag24 Ag20 53.99(9) . .
Ag1 S1 Ag3 102.74(10) 2_665 .
Ag8 S1 Ag1 69.80(8) . 2_665
Ag8 S1 Ag3 139.41(10) . .
C10 S1 Ag1 106.2(4) . 2_665
C10 S1 Ag3 108.9(4) . .
C10 S1 Ag8 111.4(4) . .
Ag1 S2 Ag2 64.12(7) 3_565 2_665
Ag8 S2 Ag1 76.07(9) . 3_565
Ag8 S2 Ag2 114.39(11) . 2_665
Ag8 S2 Ag9 83.00(7) . 2_665
Ag9 S2 Ag1 109.80(11) 2_665 3_565
Ag9 S2 Ag2 66.13(7) 2_665 2_665
C3 S2 Ag1 128.5(3) . 3_565
C3 S2 Ag2 137.1(2) . 2_665
C3 S2 Ag8 108.5(2) . .
C3 S2 Ag9 121.7(3) . 2_665
Ag11 S3 Ag10 102.67(9) . .
Ag23 S3 Ag10 139.52(16) . .
Ag23 S3 Ag11 69.76(9) . .
C29 S3 Ag10 108.8(4) . .
C29 S3 Ag11 104.5(5) . .
C29 S3 Ag23 111.6(4) . .
Ag6 S4 Ag17 98.13(10) . .
Ag8 S4 Ag6 70.00(9) . .
Ag8 S4 Ag17 144.98(11) . .
C47 S4 Ag6 112.6(4) . .
C47 S4 Ag8 116.1(4) . .
C47 S4 Ag17 98.9(4) . .
Ag6 S5 Ag2 68.29(6) . .
Ag7 S5 Ag2 67.35(8) 15_556 .
Ag7 S5 Ag6 109.20(10) 15_556 .
Ag21 S5 Ag2 113.90(10) . .
Ag21 S5 Ag6 75.06(10) . .
Ag21 S5 Ag7 76.12(10) . 15_556
C11 S5 Ag2 137.1(5) . .
C11 S5 Ag6 128.1(5) . .
C11 S5 Ag7 122.2(5) . 15_556
C11 S5 Ag21 108.9(5) . .
Ag11 S6 Ag14 63.73(6) 2 2
Ag16 S6 Ag11 110.32(12) . 2
Ag16 S6 Ag14 66.66(8) . 2
Ag16 S6 Ag23 83.91(13) . .
Ag23 S6 Ag11 75.78(10) . 2
Ag23 S6 Ag14 114.49(13) . 2
C15 S6 Ag11 129.5(4) . 2
C15 S6 Ag14 138.7(6) . 2
C15 S6 Ag16 120.2(4) . .
C15 S6 Ag23 106.8(6) . .
Ag17 S7 Ag9 97.09(12) 14_456 15_556
Ag21 S7 Ag9 68.96(7) . 15_556
Ag21 S7 Ag17 141.89(15) . 14_456
C55 S7 Ag9 119.8(4) . 15_556
C55 S7 Ag17 105.2(4) . 14_456
C55 S7 Ag21 112.5(4) . .
Ag19 S8 Ag16 96.81(10) 11_556 11_556
Ag24 S8 Ag16 68.69(9) . 11_556
Ag24 S8 Ag19 142.69(13) . 11_556
C27 S8 Ag16 122.0(4) . 11_556
C27 S8 Ag19 107.4(4) . 11_556
C27 S8 Ag24 109.4(4) . .
Ag18 S9 Ag19 99.51(13) 12_556 .
Ag24 S9 Ag18 70.25(8) . 12_556
Ag24 S9 Ag19 138.72(15) . .
C34 S9 Ag18 110.2(4) . 12_556
C34 S9 Ag19 112.5(4) . .
C34 S9 Ag24 108.5(4) . .
Ag7 S10 Ag17 98.89(10) 2_665 .
Ag21 S10 Ag7 70.44(10) . 2_665
Ag21 S10 Ag17 139.70(15) . .
C31 S10 Ag7 106.1(4) . 2_665
C31 S10 Ag17 109.6(4) . .
C31 S10 Ag21 110.7(4) . .
Ag14 S11 Ag20 68.31(8) . .
Ag18 S11 Ag14 67.53(7) . .
Ag18 S11 Ag20 108.82(12) . .
Ag24 S11 Ag14 113.47(13) . .
Ag24 S11 Ag18 75.89(10) . .
Ag24 S11 Ag20 74.23(10) . .
C56 S11 Ag14 135.4(5) . .
C56 S11 Ag18 119.8(6) . .
C56 S11 Ag20 131.0(6) . .
C56 S11 Ag24 110.8(5) . .
Ag20 S12 Ag19 97.81(12) . .
Ag23 S12 Ag19 143.98(18) . .
Ag23 S12 Ag20 69.66(8) . .
C57 S12 Ag19 99.4(5) . .
C57 S12 Ag20 110.8(6) . .
C57 S12 Ag23 116.6(5) . .
C82 P13 Ag3 113.3(6) 3_565 .
C82 P13 Ag3 113.3(6) 2_665 .
C82 P13 Ag3 113.3(6) . .
C82 P13 C82 105.4(6) . 2_665
C82 P13 C82 105.4(6) . 3_565
C82 P13 C82 105.4(6) 3_565 2_665
C81 P14 Ag17 116.3(8) . .
C81 P14 C100 100.3(11) . .
C100 P14 Ag17 115.5(8) . .
C116 P14 Ag17 115.6(6) . .
C116 P14 C81 107.4(11) . .
C116 P14 C100 99.4(9) . .
C106 P15 Ag19 113.2(8) . .
C108 P15 Ag19 117.3(8) . .
C108 P15 C106 99.1(13) . .
C108 P15 C174 108.5(10) . .
C174 P15 Ag19 117.2(5) . .
C174 P15 C106 98.6(12) . .
C0AA P16 Ag10 110.4(5) . .
C0AA P16 Ag10 110.4(5) 3 .
C0AA P16 Ag10 110.4(5) 2 .
C0AA P16 C0AA 108.5(5) . 3
C0AA P16 C0AA 108.5(5) 3 2
C0AA P16 C0AA 108.5(5) . 2
C18 C3 S2 121.8(4) . .
C18 C3 C90 120.0 . .
C90 C3 S2 118.2(4) . .
C58 C18 C3 120.0 . .
C18 C58 C79 120.0 . .
F18 C58 C18 119.1(12) . .
F18 C58 C79 119.7(12) . .
C78 C79 C58 120.0 . .
F25 C79 C58 114.5(11) . .
F25 C79 C78 125.4(11) . .
C90 C78 C79 120.0 . .
C78 C90 C3 120.0 . .
C27 C6 C122 120.0 . .
C6 C27 S8 119.0(5) . .
C6 C27 C66 120.0 . .
C66 C27 S8 120.6(5) . .
C80 C66 C27 120.0 . .
C66 C80 C104 120.0 . .
F49 C80 C66 121.4(11) . .
F49 C80 C104 118.6(11) . .
C122 C104 C80 120.0 . .
F19 C104 C80 117.9(11) . .
F19 C104 C122 122.0(11) . .
C104 C122 C6 120.0 . .
C56 C9 C32 120.8(15) . .
C40 C10 S1 120.6(11) . .
C75 C10 S1 120.2(9) . .
C75 C10 C40 119.2(12) . .
C17 C11 S5 117.0(9) . .
C36 C11 S5 117.0(11) . .
C36 C11 C17 126.0(12) . .
C33 C15 S6 122.4(11) . .
C74 C15 S6 120.8(15) . .
C74 C15 C33 116.7(15) . .
C23 C16 C136 120.0 . .
C31 C23 C16 120.0 . .
C23 C31 S10 122.3(6) . .
C23 C31 C65 120.0 . .
C65 C31 S10 117.6(6) . .
C31 C65 C115 120.0 . .
C136 C115 C65 120.0 . .
F96 C115 C65 118.7(11) . .
F96 C115 C136 120.7(11) . .
C115 C136 C16 120.0 . .
F24 C136 C16 124.3(9) . .
F24 C136 C115 115.7(9) . .
C26 C17 C11 116.6(13) . .
C17 C26 C69 120.0(17) . .
C39 C28 C46 120.6(14) . .
C46 C29 S3 119.8(12) . .
C67 C29 S3 121.7(10) . .
C67 C29 C46 118.4(14) . .
C83 C32 C9 115.4(18) . .
C85 C33 C15 122.6(18) . .
C11 C36 C42 114.2(16) . .
C28 C39 F4 119.4(14) . .
C28 C39 C88 120.8(19) . .
C88 C39 F4 119.6(16) . .
C10 C40 C51 129.5(18) . .
C157 C41 C108 120.4(16) . .
F44 C42 C36 118.5(19) . .
F44 C42 C69 121.5(17) . .
C69 C42 C36 120.0(16) . .
C34 C43 C84 120.0 . .
C43 C34 S9 121.0(5) . .
C43 C34 C63 120.0 . .
C63 C34 S9 118.9(5) . .
C98 C63 C34 120.0 . .
C63 C98 C95 120.0 . .
F92 C98 C63 118.8(14) . .
F92 C98 C95 121.2(14) . .
C84 C95 C98 120.0 . .
F59 C95 C98 109.4(12) . .
F59 C95 C84 129.3(11) . .
C95 C84 C43 120.0 . .
C28 C46 C29 116.7(16) . .
C102 C51 C40 99.1(18) . .
C55 C52 C77 120.0 . .
C52 C55 S7 120.2(4) . .
C68 C55 S7 119.7(4) . .
C68 C55 C52 120.0 . .
C55 C68 C134 120.0 . .
C160 C134 C68 120.0 . .
F143 C134 C68 164.3(16) . .
F143 C134 C160 75.0(17) . .
C134 C160 F143 52.1(16) . .
C134 C160 F145 155.7(13) . .
C77 C160 C134 120.0 . .
C77 C160 F143 171.1(14) . .
C77 C160 F145 83.7(13) . .
F145 C160 F143 104(2) . .
C52 C77 F145 168.8(10) . .
C160 C77 C52 120.0 . .
C160 C77 F145 49.8(11) . .
C56 C54 C99 117.6(17) . .
C9 C56 S11 119.0(11) . .
C9 C56 C54 125.0(15) . .
C54 C56 S11 116.1(13) . .
F12 C60 C85 115.9(18) . .
F12 C60 C87 126.5(18) . .
C87 C60 C85 116.7(16) . .
C29 C67 C88 120.1(14) . .
F13 C69 C42 115.5(17) . .
C26 C69 F13 121.5(19) . .
C26 C69 C42 123.0(16) . .
C91 C73 C81 102.6(13) . .
C15 C74 C87 123(2) . .
C10 C75 C97 113.3(16) . .
C73 C81 P14 105.5(10) . .
C125 C82 P13 112.2(10) . .
C32 C83 F8 117.9(18) . .
C32 C83 C99 124.1(17) . .
C99 C83 F8 118.0(15) . .
C33 C85 C60 119.4(18) . .
F72 C85 C33 127(2) . .
F72 C85 C60 113.1(18) . .
C60 C87 C74 121(2) . .
C39 C88 F61 117.6(18) . .
C39 C88 C67 122.3(18) . .
C67 C88 F61 119.8(16) . .
C73 C91 C163 104.1(17) . .
C75 C97 F62 110.8(18) . .
C102 C97 F62 124.4(18) . .
C102 C97 C75 124(2) . .
F35 C99 C54 122(2) . .
C83 C99 F35 118.5(18) . .
C83 C99 C54 117.1(16) . .
C1 C100 P14 112.2(16) . .
C51 C102 F14 123.2(16) . .
C97 C102 F14 102.6(19) . .
C97 C102 C51 134.1(19) . .
C154 C106 P15 108.2(19) . .
C41 C108 P15 119.3(13) . .
C148 C116 P14 116.7(16) . .
C193 C125 C82 109.0(14) . .
C141 C140 C174 144.2(9) . .
C134 F143 C160 52.8(7) . .
C160 F145 C77 46.5(10) . .
C192 C148 C116 109(2) . .
C112 C149 C114 120.0 . .
C149 C112 C57 120.0 . .
C112 C57 S12 121.3(8) . .
C45 C57 S12 118.4(8) . .
C45 C57 C112 120.0 . .
C57 C45 C110 120.0 . .
C45 C110 F94 115.6(16) . .
C114 C110 F94 123.4(16) . .
C114 C110 C45 120.0 . .
F76 C114 C149 121.9(11) . .
F76 C114 C110 118.1(11) . .
C110 C114 C149 120.0 . .
C106 C154 C113 99(2) . .
C41 C157 C93 114.6(19) . .
C140 C174 P15 111.1(8) . .
C5 C192 C148 113(3) . .
C125 C193 C183 98.3(15) . .
C100 C1 C4 114(3) . .
C1 C4 C2 112(3) . .
C294 C113 C154 101.0(16) . .
C0AA C121 C184 114.9(8) . .
C198 C141 C140 137.9(10) . .
F9 C179 C14 120.9(10) . .
F9 C179 C38 119.0(10) . .
C38 C179 C14 120.0 . .
C47 C14 C179 120.0 . .
C14 C47 S4 121.9(6) . .
C119 C47 S4 117.9(6) . .
C119 C47 C14 120.0 . .
C47 C119 C129 120.0 . .
C119 C129 C38 120.0 . .
F16 C38 C179 117.7(10) . .
F16 C38 C129 122.2(10) . .
C179 C38 C129 120.0 . .
C177 C13 C184 112.1(11) . .
C121 C0AA P16 104.8(7) . .
C121 C184 C13 111.3(8) . .

loop_
_geom_bond_atom_site_label_1
_geom_bond_atom_site_label_2
_geom_bond_distance
_geom_bond_site_symmetry_2
Ag1 Ag1 2.8807(14) 2_665
Ag1 Ag1 2.8808(14) 3_565
Ag1 Ag2 2.8517(10) 3_565
Ag1 Ag5 2.9076(10) 3_565
Ag1 Ag5 2.8671(9) .
Ag1 Ag8 2.8955(12) 3_565
Ag1 Ag8 3.1966(10) 2_665
Ag1 S1 2.545(3) 3_565
Ag1 S2 2.630(3) 2_665
Ag2 Ag1 2.8522(10) 2_665
Ag2 Ag4 2.9001(10) 14_456
Ag2 Ag4 2.8757(10) .
Ag2 Ag5 2.8883(8) 2_665
Ag2 Ag5 2.8350(8) .
Ag2 Ag6 2.9487(12) .
Ag2 Ag7 2.9047(10) 15_556
Ag2 Ag9 2.9045(13) .
Ag2 S2 2.741(3) 3_565
Ag2 S5 2.632(3) .
Ag3 S1 2.619(3) 2_665
Ag3 S1 2.619(3) .
Ag3 S1 2.619(3) 3_565
Ag3 P13 2.423(7) .
Ag4 Ag2 2.9005(10) 15_556
Ag4 Ag4 2.8957(6) 15_556
Ag4 Ag4 2.8959(6) 14_456
Ag4 Ag5 2.8760(9) 15_556
Ag4 Ag5 2.8797(9) 2_665
Ag4 Ag6 2.9638(10) .
Ag4 Ag7 2.8978(11) 15_556
Ag4 Ag7 2.8453(10) 2_665
Ag4 Ag9 2.8722(10) 15_556
Ag4 Ag15 2.8956(6) .
Ag4 Ag21 3.1697(10) .
Ag5 Ag1 2.9079(10) 2_665
Ag5 Ag2 2.8883(9) 3_565
Ag5 Ag4 2.8799(9) 3_565
Ag5 Ag4 2.8758(9) 14_456
Ag5 Ag5 2.9047(12) 3_565
Ag5 Ag5 2.9047(12) 2_665
Ag5 Ag6 2.8355(10) 3_565
Ag5 Ag8 3.2682(11) 3_565
Ag5 Ag9 3.0221(9) .
Ag5 Ag15 2.8820(7) .
Ag6 Ag5 2.8355(10) 2_665
Ag6 Ag7 2.8952(11) 2_665
Ag6 Ag8 2.9128(11) .
Ag6 Ag9 2.9241(10) 2_665
Ag6 Ag21 3.1493(11) .
Ag6 S4 2.554(3) .
Ag6 S5 2.621(3) .
Ag7 Ag2 2.9049(10) 14_456
Ag7 Ag4 2.8453(10) 3_565
Ag7 Ag4 2.8975(11) 14_456
Ag7 Ag6 2.8951(11) 3_565
Ag7 Ag9 2.8854(12) .
Ag7 Ag21 3.1779(14) 14_456
Ag7 Ag21 2.9100(11) 3_565
Ag7 S5 2.607(3) 14_456
Ag7 S10 2.550(3) 3_565
Ag8 Ag1 2.8954(12) 2_665
Ag8 Ag1 3.1965(10) 3_565
Ag8 Ag5 3.2679(11) 2_665
Ag8 S1 2.516(3) .
Ag8 S2 2.557(3) .
Ag8 S4 2.524(3) .
Ag9 Ag4 2.8720(10) 14_456
Ag9 Ag6 2.9241(11) 3_565
Ag9 Ag21 2.8956(12) 14_456
Ag9 S2 2.577(3) 3_565
Ag9 S7 2.591(2) 14_456
Ag10 S3 2.617(3) .
Ag10 S3 2.616(3) 3
Ag10 S3 2.616(3) 2
Ag10 P16 2.422(8) .
Ag11 Ag11 2.8754(15) 3
Ag11 Ag11 2.8754(15) 2
Ag11 Ag13 2.9009(11) 3
Ag11 Ag13 2.8684(11) .
Ag11 Ag14 2.8452(12) .
Ag11 Ag23 3.1896(12) 3
Ag11 Ag23 2.8892(12) .
Ag11 S3 2.535(3) .
Ag11 S6 2.642(3) 3
Ag12 Ag12 2.8979(6) 12_556
Ag12 Ag12 2.8980(6) 11_556
Ag12 Ag13 2.8698(10) 11_556
Ag12 Ag13 2.8767(10) .
Ag12 Ag14 2.8735(11) .
Ag12 Ag14 2.9018(11) 12_556
Ag12 Ag16 2.8670(11) 11_556
Ag12 Ag18 2.8538(9) 12_556
Ag12 Ag18 2.9011(13) .
Ag12 Ag20 2.9515(11) .
Ag12 Ag22 2.8979(6) .
Ag12 Ag24 3.1643(10) .
Ag13 Ag11 2.9012(10) 2
Ag13 Ag12 2.8694(10) 12_556
Ag13 Ag13 2.9030(9) 3
Ag13 Ag13 2.9029(10) 2
Ag13 Ag14 2.8817(13) .
Ag13 Ag14 2.8402(11) 2
Ag13 Ag16 3.0306(10) .
Ag13 Ag20 2.8343(9) .
Ag13 Ag22 2.8755(7) .
Ag13 Ag23 3.2503(12) .
Ag14 Ag12 2.9019(11) 11_556
Ag14 Ag13 2.8403(11) 3
Ag14 Ag16 2.9080(11) 3
Ag14 Ag18 2.9013(12) .
Ag14 Ag20 2.9516(11) .
Ag14 S6 2.744(3) 3
Ag14 S11 2.623(3) .
Ag15 Ag4 2.8957(6) 13_566
Ag15 Ag4 2.8956(6) 15_556
Ag15 Ag4 2.8957(6) 3_565
Ag15 Ag4 2.8957(6) 14_456
Ag15 Ag4 2.8957(6) 2_665
Ag15 Ag5 2.8823(7) 14_456
Ag15 Ag5 2.8820(7) 3_565
Ag15 Ag5 2.8822(7) 13_566
Ag15 Ag5 2.8820(7) 2_665
Ag15 Ag5 2.8822(7) 15_556
Ag16 Ag12 2.8669(11) 12_556
Ag16 Ag14 2.9081(11) 2
Ag16 Ag18 2.8976(13) 12_556
Ag16 Ag20 2.9224(15) .
Ag16 Ag24 2.8851(13) 12_556
Ag16 S6 2.538(3) .
Ag16 S8 2.604(3) 12_556
Ag17 S4 2.651(4) .
Ag17 S7 2.577(4) 15_556
Ag17 S10 2.609(4) .
Ag17 P14 2.402(5) .
Ag18 Ag12 2.8539(10) 11_556
Ag18 Ag16 2.8980(13) 11_556
Ag18 Ag20 2.8830(12) 11_556
Ag18 Ag24 2.9125(14) 11_556
Ag18 Ag24 3.1705(12) .
Ag18 S9 2.547(3) 11_556
Ag18 S11 2.597(3) .
Ag19 S8 2.603(4) 12_556
Ag19 S9 2.606(4) .
Ag19 S12 2.660(4) .
Ag19 P15 2.403(5) .
Ag20 Ag18 2.8828(12) 12_556
Ag20 Ag23 2.8991(14) .
Ag20 Ag24 3.1347(14) .
Ag20 S11 2.635(4) .
Ag20 S12 2.549(3) .
Ag21 Ag7 2.9101(11) 2_665
Ag21 Ag7 3.1780(13) 15_556
Ag21 Ag9 2.8955(12) 15_556
Ag21 S5 2.548(4) .
Ag21 S7 2.523(3) .
Ag21 S10 2.495(4) .
Ag22 Ag12 2.8979(6) 11_556
Ag22 Ag12 2.8979(6) 2
Ag22 Ag12 2.8979(6) 12_556
Ag22 Ag12 2.8979(6) 3
Ag22 Ag12 2.8979(6) 10_556
Ag22 Ag13 2.8757(7) 11_556
Ag22 Ag13 2.8757(7) 2
Ag22 Ag13 2.8757(7) 12_556
Ag22 Ag13 2.8757(7) 10_556
Ag22 Ag13 2.8757(7) 3
Ag23 Ag11 3.1896(12) 2
Ag23 S3 2.517(3) .
Ag23 S6 2.550(5) .
Ag23 S12 2.527(3) .
Ag24 Ag16 2.8850(13) 11_556
Ag24 Ag18 2.9125(14) 12_556
Ag24 S8 2.507(4) .
Ag24 S9 2.515(4) .
Ag24 S11 2.559(4) .
S1 Ag1 2.545(3) 2_665
S1 C10 1.743(11) .
S2 Ag1 2.630(3) 3_565
S2 Ag2 2.740(3) 2_665
S2 Ag9 2.577(3) 2_665
S2 C3 1.758(8) .
S3 C29 1.761(15) .
S4 C47 1.782(8) .
S5 Ag7 2.607(3) 15_556
S5 C11 1.817(12) .
S6 Ag11 2.642(3) 2
S6 Ag14 2.745(3) 2
S6 C15 1.772(14) .
S7 Ag9 2.591(2) 15_556
S7 Ag17 2.577(4) 14_456
S7 C55 1.805(7) .
S8 Ag16 2.604(3) 11_556
S8 Ag19 2.602(4) 11_556
S8 C27 1.751(9) .
S9 Ag18 2.547(3) 12_556
S9 C34 1.732(10) .
S10 Ag7 2.550(3) 2_665
S10 C31 1.787(9) .
S11 C56 1.834(15) .
S12 C57 1.763(12) .
P13 C82 1.868(14) 3_565
P13 C82 1.868(14) 2_665
P13 C82 1.868(14) .
P14 C81 1.83(2) .
P14 C100 1.914(19) .
P14 C116 1.77(2) .
P15 C106 1.91(3) .
P15 C108 1.74(2) .
P15 C174 1.806(15) .
P16 C0AA 1.965(10) 3
P16 C0AA 1.965(10) .
P16 C0AA 1.965(10) 2
C3 C18 1.3900 .
C3 C90 1.3900 .
C18 C58 1.3900 .
C58 C79 1.3900 .
C58 F18 1.323(16) .
C79 C78 1.3900 .
C79 F25 1.310(14) .
C78 C90 1.3900 .
F4 C39 1.38(2) .
C6 C27 1.3900 .
C6 C122 1.3900 .
C27 C66 1.3900 .
C66 C80 1.3900 .
C80 C104 1.3900 .
C80 F49 1.283(18) .
C104 C122 1.3900 .
C104 F19 1.318(15) .
F8 C83 1.38(2) .
C9 C32 1.40(2) .
C9 C56 1.30(2) .
C10 C40 1.48(2) .
C10 C75 1.37(2) .
C11 C17 1.41(2) .
C11 C36 1.401(19) .
F12 C60 1.30(2) .
F13 C69 1.38(2) .
F14 C102 1.45(2) .
C15 C33 1.41(3) .
C15 C74 1.38(2) .
C16 C23 1.3900 .
C16 C136 1.3900 .
C23 C31 1.3900 .
C31 C65 1.3900 .
C65 C115 1.3900 .
C115 C136 1.3900 .
C115 F96 1.31(2) .
C136 F24 1.316(15) .
C17 C26 1.37(2) .
C26 C69 1.37(3) .
C28 C39 1.33(2) .
C28 C46 1.37(3) .
C29 C46 1.49(2) .
C29 C67 1.32(2) .
C32 C83 1.35(2) .
C33 C85 1.29(3) .
F35 C99 1.40(3) .
C36 C42 1.42(2) .
C39 C88 1.33(2) .
C40 C51 1.54(3) .
C41 C108 1.54(3) .
C41 C157 1.45(3) .
C42 F44 1.33(2) .
C42 C69 1.40(3) .
C43 C34 1.3900 .
C43 C84 1.3900 .
C34 C63 1.3900 .
C63 C98 1.3900 .
C98 C95 1.3900 .
C98 F92 1.278(19) .
C95 C84 1.3900 .
C95 F59 1.354(19) .
C51 C102 1.40(4) .
C52 C55 1.3900 .
C52 C77 1.3900 .
C55 C68 1.3900 .
C68 C134 1.3900 .
C134 C160 1.3900 .
C134 F143 1.38(3) .
C160 C77 1.3900 .
C160 F143 1.68(2) .
C160 F145 1.46(4) .
C77 F145 1.91(4) .
C54 C56 1.33(2) .
C54 C99 1.40(2) .
C60 C85 1.55(3) .
C60 C87 1.30(3) .
F61 C88 1.37(2) .
F62 C97 1.41(3) .
C67 C88 1.36(3) .
F72 C85 1.23(3) .
C73 C81 1.65(2) .
C73 C91 1.56(3) .
C74 C87 1.40(3) .
C75 C97 1.41(2) .
F76 C114 1.36(2) .
C82 C125 1.59(2) .
C83 C99 1.38(3) .
C91 C163 1.65(3) .
C93 C157 1.57(4) .
F94 C110 1.47(4) .
C97 C102 1.36(3) .
C100 C1 1.44(3) .
C106 C154 1.54(3) .
C116 C148 1.53(3) .
C125 C193 1.493(12) .
C140 C174 1.509(13) .
C140 C141 1.506(11) .
C148 C192 1.52(5) .
C149 C112 1.3900 .
C149 C114 1.3900 .
C112 C57 1.3900 .
C57 C45 1.3900 .
C45 C110 1.3900 .
C110 C114 1.3900 .
C154 C113 1.71(3) .
C183 C193 1.78(4) .
C192 C5 1.45(5) .
C1 C4 1.49(4) .
C2 C4 1.66(5) .
C113 C294 1.499(14) .
C121 C0AA 1.497(14) .
C121 C184 1.499(9) .
C141 C198 1.502(14) .
F9 C179 1.275(18) .
F16 C38 1.279(15) .
C179 C14 1.3900 .
C179 C38 1.3900 .
C14 C47 1.3900 .
C47 C119 1.3900 .
C119 C129 1.3900 .
C129 C38 1.3900 .
C13 C177 1.500(13) .
C13 C184 1.502(13) .
